data_7718444
loop_
_publ_author_name
'Seki, Kota'
'Nakamura, Takashi'

_publ_section_title
;
 Selective synthesis of a heterotetranuclear complex from a macrocyclic
 ligand with multiple identical chelating units.
;
_journal_issue 15
_journal_name_full 'Dalton transactions (Cambridge, England : 2003)'
_journal_page_first 6034
_journal_page_last 6037
_journal_paper_doi 10.1039/d5dt00623f
_journal_volume 54
_journal_year 2025
_chemical_formula_moiety '2(C82 H76 O16 F12 N4 Pd2 Mo2), 9(C4 H8 O), 4(C7 H16), 2(C H Cl3)'
_chemical_formula_sum 'C230 H290 Cl6 F24 Mo4 N8 O41 Pd4'
_chemical_formula_weight 5300.74
_space_group_crystal_system triclinic
_space_group_IT_number 2
_space_group_name_Hall '-P 1'
_space_group_name_H-M_alt 'P -1'
_atom_sites_solution_hydrogens geom
_audit_creation_method SHELXL-2018/3
_audit_update_record
;
2025-02-15 deposited with the CCDC.	2025-03-26 downloaded from the CCDC.
;
_cell_angle_alpha 102.033(2)
_cell_angle_beta 91.537(2)
_cell_angle_gamma 111.172(2)
_cell_formula_units_Z 2
_cell_length_a 15.983(3)
_cell_length_b 21.323(4)
_cell_length_c 42.169(8)
_cell_measurement_reflns_used 9921
_cell_measurement_temperature 100(2)
_cell_measurement_theta_max 22.647
_cell_measurement_theta_min 2.275
_cell_volume 13024(4)
_computing_cell_refinement 'APEX3 (Bruker Nano, 2019)'
_computing_data_collection 'APEX2 (Bruker AXS, 2006)'
_computing_data_reduction 'APEX3 (Bruker Nano, 2019)'
_computing_publication_material 'Yadokari-XG (Wakita, Nemoto et al., 2009)'
_computing_structure_refinement 'SHELXL-2018/3 (Sheldrick, 2018)'
_computing_structure_solution 'SHELXT 2018/2 (Sheldrick, 2018)'
_diffrn_ambient_temperature 100(2)
_diffrn_measured_fraction_theta_full 0.999
_diffrn_measured_fraction_theta_max 0.986
_diffrn_measurement_device_type 'Bruker D8 goniometer'
_diffrn_measurement_method '\f and \w scans'
_diffrn_radiation_monochromator 'multilayered confocal mirror'
_diffrn_radiation_source 'rotating anode X-ray tube'
_diffrn_radiation_type MoK\a
_diffrn_radiation_wavelength 0.71073
_diffrn_reflns_av_R_equivalents 0.0822
_diffrn_reflns_av_unetI/netI 0.0615
_diffrn_reflns_Laue_measured_fraction_full 0.999
_diffrn_reflns_Laue_measured_fraction_max 0.986
_diffrn_reflns_limit_h_max 20
_diffrn_reflns_limit_h_min -20
_diffrn_reflns_limit_k_max 26
_diffrn_reflns_limit_k_min -26
_diffrn_reflns_limit_l_max 52
_diffrn_reflns_limit_l_min -52
_diffrn_reflns_number 332185
_diffrn_reflns_point_group_measured_fraction_full 0.999
_diffrn_reflns_point_group_measured_fraction_max 0.986
_diffrn_reflns_theta_full 25.242
_diffrn_reflns_theta_max 26.614
_diffrn_reflns_theta_min 0.994
_exptl_absorpt_coefficient_mu 0.600
_exptl_absorpt_correction_T_max 0.7454
_exptl_absorpt_correction_T_min 0.6244
_exptl_absorpt_correction_type multi-scan
_exptl_absorpt_process_details
;    
 SADABS-2016/2 - Bruker AXS area detector scaling and absorption correction 
;
_exptl_crystal_colour red
_exptl_crystal_density_diffrn 1.352
_exptl_crystal_description column
_exptl_crystal_F_000 5448
_exptl_crystal_size_max 0.520
_exptl_crystal_size_mid 0.110
_exptl_crystal_size_min 0.100
_refine_diff_density_max 3.954
_refine_diff_density_min -1.847
_refine_diff_density_rms 0.188
_refine_ls_extinction_method none
_refine_ls_goodness_of_fit_ref 1.143
_refine_ls_hydrogen_treatment constr
_refine_ls_matrix_type full
_refine_ls_number_parameters 2937
_refine_ls_number_reflns 53865
_refine_ls_number_restraints 497
_refine_ls_restrained_S_all 1.144
_refine_ls_R_factor_all 0.1506
_refine_ls_R_factor_gt 0.1239
_refine_ls_shift/su_max 0.001
_refine_ls_shift/su_mean 0.000
_refine_ls_structure_factor_coef Fsqd
_refine_ls_weighting_details 'w=1/[\s^2^(Fo^2^)+(0.0784P)^2^+246.9277P] where P=(Fo^2^+2Fc^2^)/3'
_refine_ls_weighting_scheme calc
_refine_ls_wR_factor_gt 0.2923
_refine_ls_wR_factor_ref 0.3083
_reflns_Friedel_coverage 0.000
_reflns_number_gt 40830
_reflns_number_total 53865
_reflns_threshold_expression 'I > 2\s(I)'
_cod_data_source_file d5dt00623f2.cif
_cod_data_source_block s102a_a_sq
_cod_depositor_comments 'Adding full bibliography for 7718442--7718445.cif.'
_cod_original_cell_volume 13024(5)
_cod_database_code 7718444
_shelx_shelxl_version_number 2018/3
_shelx_space_group_comment
;
The symmetry employed for this shelxl refinement is uniquely defined
by the following loop, which should always be used as a source of
symmetry information in preference to the above space-group names.
They are only intended as comments.
;
_shelx_estimated_absorpt_t_min 0.746
_shelx_estimated_absorpt_t_max 0.942

loop_
_space_group_symop_operation_xyz
'x, y, z'
'-x, -y, -z'

loop_
_atom_site_label
_atom_site_type_symbol
_atom_site_fract_x
_atom_site_fract_y
_atom_site_fract_z
_atom_site_U_iso_or_equiv
_atom_site_adp_type
_atom_site_occupancy
_atom_site_site_symmetry_order
_atom_site_calc_flag
_atom_site_refinement_flags_posn
_atom_site_refinement_flags_adp
_atom_site_refinement_flags_occupancy
_atom_site_disorder_assembly
_atom_site_disorder_group
Pd01 Pd 0.40932(5) 0.48940(4) 0.05218(2) 0.02769(17) Uani 1 1 d . . . . .
Pd02 Pd 0.60479(5) 0.03530(4) 0.45392(2) 0.02973(17) Uani 1 1 d . . . . .
Pd03 Pd 0.14327(6) 0.07503(4) 0.39829(2) 0.03313(18) Uani 1 1 d . . . . .
Pd04 Pd 0.88466(5) 0.46361(4) 0.10944(2) 0.03356(19) Uani 1 1 d . . . . .
Mo05 Mo 0.64062(6) 0.29017(5) 0.33580(2) 0.0347(2) Uani 1 1 d . . . . .
Mo06 Mo 0.33290(6) -0.18228(5) 0.27648(2) 0.0377(2) Uani 1 1 d . . . . .
Mo07 Mo 0.71639(6) 0.75145(5) 0.21479(2) 0.0356(2) Uani 1 1 d . . . . .
Mo08 Mo 0.40210(6) 0.28985(6) 0.19507(2) 0.0402(2) Uani 1 1 d . . . . .
F00C F 0.1748(4) 0.3209(3) 0.31783(16) 0.0392(14) Uani 1 1 d . . . . .
F00D F 0.5610(4) -0.3601(3) 0.40648(17) 0.0419(15) Uani 1 1 d . . . . .
F00E F 0.4464(4) -0.3463(3) 0.38651(15) 0.0357(13) Uani 1 1 d . . . . .
F00F F 0.7418(4) -0.2082(3) 0.36895(16) 0.0405(15) Uani 1 1 d . . . . .
F00G F 0.5903(4) 0.8756(3) 0.08925(17) 0.0422(15) Uani 1 1 d . . . . .
F00H F 0.3024(4) 0.7614(3) 0.11994(16) 0.0380(14) Uani 1 1 d . . . . .
F00I F 0.1309(4) 0.3799(3) 0.35546(19) 0.0482(17) Uani 1 1 d . . . . .
F00J F 0.4741(5) 0.8856(3) 0.06793(17) 0.0460(16) Uani 1 1 d . . . . .
F00K F 0.8650(4) 0.2549(3) 0.21086(18) 0.0487(17) Uani 1 1 d . . . . .
O49 O 0.1421(5) -0.0079(3) 0.36802(16) 0.0309(15) Uani 1 1 d . . . . .
F00M F 0.3723(4) 0.4568(3) 0.41348(18) 0.0476(17) Uani 1 1 d . . . . .
F00N F 0.5233(4) -0.3901(3) 0.35474(17) 0.0442(15) Uani 1 1 d . . . . .
O29 O 0.6475(4) 0.2456(3) 0.37082(17) 0.0305(15) Uani 1 1 d . . . . .
O32 O 0.3660(5) 0.4199(4) 0.07774(17) 0.0334(16) Uani 1 1 d . . . . .
O33 O 0.4535(5) 0.5618(3) 0.02673(16) 0.0315(15) Uani 1 1 d . . . . .
F00R F 0.3145(5) 0.8035(4) 0.07798(17) 0.0509(17) Uani 1 1 d . . . . .
F00S F 0.3542(4) 0.8709(3) 0.12566(17) 0.0478(17) Uani 1 1 d . . . . .
F00T F 0.5234(5) 0.9334(3) 0.11849(18) 0.0508(17) Uani 1 1 d . . . . .
F00U F 0.6935(4) -0.3199(3) 0.35411(18) 0.0456(16) Uani 1 1 d . . . . .
O37 O 0.8938(5) 0.5544(3) 0.13476(17) 0.0310(15) Uani 1 1 d . . . . .
F00W F 0.3626(5) 0.5001(3) 0.3733(2) 0.0560(19) Uani 1 1 d . . . . .
O26 O 0.6541(5) 0.1188(3) 0.43721(18) 0.0333(16) Uani 1 1 d . . . . .
F00Y F 0.2282(4) 0.4309(3) 0.3262(2) 0.0522(18) Uani 1 1 d . . . . .
F00Z F 0.7220(4) -0.2687(4) 0.40484(18) 0.0521(18) Uani 1 1 d . . . . .
O36 O 0.7719(5) 0.6958(4) 0.18793(18) 0.0344(16) Uani 1 1 d . . . . .
O34 O 0.4563(5) 0.4210(4) 0.02379(17) 0.0358(16) Uani 1 1 d . . . . .
F012 F 0.2533(5) 0.4730(3) 0.4017(2) 0.0558(19) Uani 1 1 d . . . . .
O27 O 0.5567(5) -0.0497(3) 0.47164(17) 0.0363(16) Uani 1 1 d . . . . .
O38 O 0.8709(5) 0.3700(4) 0.08375(19) 0.0440(19) Uani 1 1 d . . . . .
O015 O 0.5699(5) 0.3257(4) 0.30974(18) 0.0426(19) Uani 1 1 d . . . . .
O016 O 0.3873(5) 0.3222(4) 0.15631(17) 0.0351(16) Uani 1 1 d . . . . .
F017 F 0.9008(5) 0.1846(4) 0.1752(2) 0.064(2) Uani 1 1 d . . . . .
O018 O 0.2688(5) -0.1374(4) 0.30577(19) 0.0360(17) Uani 1 1 d . . . . .
O30 O 0.5458(5) 0.0911(4) 0.48513(17) 0.0361(16) Uani 1 1 d . . . . .
F01A F 0.6489(5) 0.0986(3) 0.1237(2) 0.063(2) Uani 1 1 d . . . . .
F01B F 0.6669(6) 0.0685(4) 0.1684(2) 0.076(3) Uani 1 1 d . . . . .
O01C O 0.1469(6) 0.1612(4) 0.42908(19) 0.0445(19) Uani 1 1 d . . . . .
O01D O 0.6191(5) 0.7883(4) 0.21986(17) 0.0418(19) Uani 1 1 d . . . . .
O01E O 0.9045(6) 0.5056(4) 0.0692(2) 0.049(2) Uani 1 1 d . . . . .
O01F O 0.4979(5) 0.1972(4) 0.32385(19) 0.0424(18) Uani 1 1 d . . . . .
N35 N 0.6571(5) -0.0188(4) 0.4239(2) 0.0293(18) Uani 1 1 d . . . . .
O01H O 0.4367(5) -0.2122(4) 0.27042(18) 0.0424(19) Uani 1 1 d . . . . .
N38 N 0.1625(5) 0.1295(4) 0.36590(19) 0.0247(16) Uani 1 1 d . . . . .
N41 N 0.3697(5) 0.5556(4) 0.0795(2) 0.0286(17) Uani 1 1 d . . . . .
O01K O 0.4781(6) 0.2630(6) 0.2232(2) 0.058(2) Uani 1 1 d . . . . .
O01L O 0.2466(6) -0.2567(4) 0.2614(2) 0.049(2) Uani 1 1 d . . . . .
O01M O 0.1207(7) 0.0183(4) 0.4333(2) 0.053(2) Uani 1 1 d . . . . .
N36 N 0.5556(5) 0.3285(4) 0.3708(2) 0.0303(18) Uani 1 1 d . . . . .
O01O O 0.3531(5) -0.1375(4) 0.2467(2) 0.0445(19) Uani 1 1 d . . . . .
O01P O 0.5900(5) 0.6527(4) 0.1896(2) 0.0452(19) Uani 1 1 d . . . . .
O01Q O 0.5434(6) 0.3798(5) 0.1999(2) 0.053(2) Uani 1 1 d . . . . .
N40 N 0.8690(5) 0.4220(4) 0.1465(2) 0.0305(18) Uani 1 1 d . . . . .
O01S O 0.4519(5) -0.0849(4) 0.3082(2) 0.0448(19) Uani 1 1 d . . . . .
N37 N 0.3564(5) -0.2137(4) 0.3227(2) 0.0289(18) Uani 1 1 d . . . . .
N39 N 0.6880(6) 0.7695(4) 0.1660(2) 0.0324(19) Uani 1 1 d . . . . .
O01V O 0.6687(5) 0.2405(5) 0.30420(19) 0.047(2) Uani 1 1 d . . . . .
F01W F 0.7702(6) 0.0826(4) 0.1353(2) 0.078(3) Uani 1 1 d . . . . .
F01X F 0.8117(6) 0.1477(4) 0.2091(2) 0.078(3) Uani 1 1 d . . . . .
O01Y O 0.7333(5) 0.3618(4) 0.3495(2) 0.0458(19) Uani 1 1 d . . . . .
O01Z O 0.8175(6) -0.0667(5) 0.3557(2) 0.056(2) Uani 1 1 d . . . . .
O020 O 0.6998(6) 0.7173(5) 0.2483(2) 0.053(2) Uani 1 1 d . . . . .
O021 O 0.3793(6) 0.3454(5) 0.2252(2) 0.053(2) Uani 1 1 d . . . . .
N022 N 0.4794(6) 0.2410(4) 0.1607(2) 0.0334(19) Uani 1 1 d . . . . .
C023 C 0.6653(7) 0.2724(5) 0.4031(3) 0.030(2) Uani 1 1 d . . . . .
C98 C 0.0901(6) -0.1539(4) 0.3576(2) 0.0241(19) Uani 1 1 d . . . . .
H101 H 0.044918 -0.135212 0.362283 0.029 Uiso 1 1 calc R U . . .
O025 O 0.8873(7) 0.4075(5) 0.2499(2) 0.064(3) Uani 1 1 d . . . . .
O35 O 0.8074(5) 0.8255(4) 0.2256(2) 0.048(2) Uani 1 1 d . . . . .
O31 O 0.3096(6) 0.2173(5) 0.1856(2) 0.055(2) Uani 1 1 d . . . . .
C028 C 0.4049(7) 0.6215(5) 0.0714(2) 0.027(2) Uani 1 1 d . . . . .
C90 C 0.5704(7) -0.1027(5) 0.4517(2) 0.030(2) Uani 1 1 d . . . . .
C99 C 0.1399(6) -0.0153(5) 0.3364(2) 0.0265(19) Uani 1 1 d . . . . .
C102 C 0.4413(6) 0.7434(5) 0.0805(2) 0.0258(19) Uani 1 1 d . . . . .
C101 C 0.2171(6) 0.2549(5) 0.3662(3) 0.030(2) Uani 1 1 d . . . . .
H102 H 0.228420 0.246209 0.344031 0.036 Uiso 1 1 calc R U . . .
C160 C 0.5804(7) 0.3999(6) 0.0592(3) 0.033(2) Uani 1 1 d . . . . .
H324 H 0.597517 0.450664 0.063695 0.040 Uiso 1 1 calc R U . . .
H325 H 0.525566 0.377991 0.043306 0.040 Uiso 1 1 calc R U . . .
C110 C 0.8967(6) 0.6849(5) 0.1611(2) 0.027(2) Uani 1 1 d . . . . .
C94 C 0.5913(7) -0.2114(5) 0.4067(3) 0.032(2) Uani 1 1 d . . . . .
O41 O 0.1389(9) 0.1717(5) 0.2712(2) 0.074(3) Uani 1 1 d . U . . .
C108 C 0.8843(6) 0.4547(5) 0.1760(2) 0.028(2) Uani 1 1 d . . . . .
H7 H 0.885310 0.429319 0.191943 0.033 Uiso 1 1 calc R U . . .
C103 C 0.4456(7) 0.6196(5) 0.0428(3) 0.030(2) Uani 1 1 d . . . . .
C02J C 0.2349(6) 0.3223(5) 0.3833(3) 0.035(2) Uani 1 1 d . . . . .
C104 C 0.4792(8) 0.6816(5) 0.0322(3) 0.037(2) Uani 1 1 d . . . . .
H1 H 0.504033 0.681783 0.011998 0.044 Uiso 1 1 calc R U . . .
C02L C 0.7425(6) 0.0739(5) 0.3999(3) 0.028(2) Uani 1 1 d . . . . .
C02M C 0.9009(6) 0.5721(5) 0.1662(2) 0.027(2) Uani 1 1 d . . . . .
C112 C 0.3153(7) 0.5406(5) 0.1022(2) 0.031(2) Uani 1 1 d . . . . .
H2 H 0.292676 0.574642 0.112125 0.037 Uiso 1 1 calc R U . . .
C02O C 0.9054(6) 0.6386(5) 0.1816(2) 0.0249(19) Uani 1 1 d . . . . .
C100 C 0.1529(6) 0.1046(5) 0.3348(3) 0.029(2) Uani 1 1 d . . . . .
H103 H 0.156989 0.135598 0.321111 0.034 Uiso 1 1 calc R U . . .
C105 C 0.4056(6) 0.6832(5) 0.0906(2) 0.028(2) Uani 1 1 d . . . . .
H3 H 0.381247 0.683416 0.110944 0.034 Uiso 1 1 calc R U . . .
C02R C 0.3138(6) 0.3082(5) 0.1043(2) 0.029(2) Uani 1 1 d . . . . .
C02S C 0.7089(6) 0.2448(5) 0.4220(2) 0.027(2) Uani 1 1 d . . . . .
C106 C 0.2921(7) 0.2716(5) 0.0721(3) 0.035(2) Uani 1 1 d . . . . .
H8 H 0.255627 0.284436 0.058539 0.042 Uiso 1 1 calc R U . . .
C92 C 0.7982(6) 0.2001(5) 0.3826(3) 0.029(2) Uani 1 1 d . . . . .
H104 H 0.816274 0.243207 0.376640 0.035 Uiso 1 1 calc R U . . .
C109 C 0.9151(6) 0.6599(5) 0.2148(3) 0.031(2) Uani 1 1 d . . . . .
H9 H 0.917200 0.705121 0.223980 0.037 Uiso 1 1 calc R U . . .
C91 C 0.6325(6) 0.3227(5) 0.4191(3) 0.030(2) Uani 1 1 d . . . . .
C107 C 0.4942(6) 0.8108(5) 0.1382(3) 0.030(2) Uani 1 1 d . . . . .
C02Y C 0.6225(6) -0.0889(5) 0.4260(3) 0.030(2) Uani 1 1 d . . . . .
C02Z C 0.1368(6) 0.0348(5) 0.3193(2) 0.028(2) Uani 1 1 d . . . . .
C030 C 0.7105(6) 0.1258(5) 0.4154(2) 0.028(2) Uani 1 1 d . . . . .
C031 C 0.2136(6) -0.1585(5) 0.3277(2) 0.030(2) Uani 1 1 d . . . . .
C95 C 0.5491(7) -0.2586(5) 0.3466(3) 0.030(2) Uani 1 1 d . . . . .
C152 C 0.5866(6) -0.2621(5) 0.3171(3) 0.032(2) Uani 1 1 d . . . . .
H105 H 0.637862 -0.274669 0.314848 0.038 Uiso 1 1 calc R U . . .
C111 C 0.2057(6) 0.4212(5) 0.1537(3) 0.033(2) Uani 1 1 d . . . . .
C035 C 0.7399(6) 0.1887(5) 0.4057(3) 0.029(2) Uani 1 1 d . . . . .
C036 C 0.8761(6) 0.7656(5) 0.1194(2) 0.028(2) Uani 1 1 d . . . . .
H10 H 0.867590 0.792244 0.105058 0.034 Uiso 1 1 calc R U . . .
C037 C 0.4732(6) -0.2423(5) 0.3496(2) 0.028(2) Uani 1 1 d . . . . .
H106 H 0.447981 -0.239754 0.369752 0.033 Uiso 1 1 calc R U . . .
C038 C 0.5485(6) -0.2225(5) 0.4341(3) 0.034(2) Uani 1 1 d . . . . .
H107 H 0.526313 -0.267844 0.437778 0.041 Uiso 1 1 calc R U . . .
C039 C 0.7141(7) 0.0057(5) 0.4046(3) 0.032(2) Uani 1 1 d . . . . .
H108 H 0.739595 -0.024357 0.392400 0.039 Uiso 1 1 calc R U . . .
C03A C 0.2236(6) -0.2044(5) 0.3457(3) 0.030(2) Uani 1 1 d . . . . .
C03B C 0.5904(6) -0.2684(5) 0.3781(3) 0.030(2) Uani 1 1 d . . . . .
C03C C 0.5303(7) -0.3422(5) 0.3815(3) 0.034(2) Uani 1 1 d . . . . .
C03D C 0.5728(7) 0.3442(5) 0.4020(3) 0.035(2) Uani 1 1 d . . . . .
H109 H 0.544340 0.371626 0.414500 0.041 Uiso 1 1 calc R U . . .
C03E C 0.5069(8) 0.8744(5) 0.0952(3) 0.039(2) Uani 1 1 d . . . . .
C03F C 0.8334(6) 0.1504(5) 0.3671(3) 0.035(2) Uani 1 1 d . . . . .
C03G C 0.0281(6) -0.2262(5) 0.3989(3) 0.030(2) Uani 1 1 d . . . . .
C03H C 0.4444(7) 0.3582(6) 0.3028(3) 0.038(2) Uani 1 1 d . . . . .
H110 H 0.453286 0.359765 0.280704 0.045 Uiso 1 1 calc R U . . .
C03I C 0.6281(7) -0.1441(5) 0.4032(3) 0.032(2) Uani 1 1 d . . . . .
H111 H 0.658395 -0.135283 0.384622 0.039 Uiso 1 1 calc R U . . .
C03J C 0.6124(6) 0.7889(5) 0.1644(3) 0.031(2) Uani 1 1 d . . . . .
C03K C 0.1466(6) -0.1315(5) 0.3344(2) 0.027(2) Uani 1 1 d . . . . .
C03L C 0.3183(7) 0.2186(6) 0.0579(3) 0.039(2) Uani 1 1 d . . . . .
C03M C 0.1381(6) -0.0802(5) 0.3174(3) 0.028(2) Uani 1 1 d . . . . .
C03N C 0.9354(7) 0.6468(5) 0.2727(3) 0.037(2) Uani 1 1 d . . . . .
C03O C 0.9455(6) 0.7418(5) 0.1161(3) 0.033(2) Uani 1 1 d . . . . .
C03P C 0.9515(7) 0.7007(5) 0.1369(3) 0.034(2) Uani 1 1 d . . . . .
H11 H 0.997200 0.681957 0.134310 0.041 Uiso 1 1 calc R U . . .
C03Q C 0.4722(7) -0.2297(5) 0.2941(3) 0.034(2) Uani 1 1 d . . . . .
C03R C 0.9005(6) 0.5266(5) 0.1877(2) 0.028(2) Uani 1 1 d . . . . .
C03S C 0.3939(7) 0.2338(5) 0.1112(3) 0.033(2) Uani 1 1 d . . . . .
C03T C 0.2362(7) 0.3702(6) 0.1422(3) 0.038(2) Uani 1 1 d . . . . .
H4 H 0.220977 0.332854 0.152715 0.046 Uiso 1 1 calc R U . . .
C03U C 0.2884(7) 0.4799(6) 0.1129(3) 0.033(2) Uani 1 1 d . . . . .
C03V C 0.1300(6) -0.0925(5) 0.2840(3) 0.030(2) Uani 1 1 d . . . . .
H112 H 0.129270 -0.135642 0.271973 0.036 Uiso 1 1 calc R U . . .
C03W C 0.3653(7) 0.2880(5) 0.1250(3) 0.033(2) Uani 1 1 d . . . . .
C03X C 0.9137(6) 0.5529(5) 0.2216(3) 0.030(2) Uani 1 1 d . . . . .
H12 H 0.916927 0.523164 0.235082 0.037 Uiso 1 1 calc R U . . .
C03Y C 0.4910(6) 0.3446(5) 0.3546(3) 0.030(2) Uani 1 1 d . . . . .
C03Z C 0.8953(7) 0.1650(5) 0.3406(3) 0.042(3) Uani 1 1 d . . . . .
C040 C 0.2151(8) 0.3338(5) 0.4156(3) 0.043(3) Uani 1 1 d . . . . .
H113 H 0.223873 0.379259 0.427382 0.051 Uiso 1 1 calc R U . . .
C041 C 0.2982(6) -0.2266(5) 0.3440(3) 0.031(2) Uani 1 1 d . . . . .
H114 H 0.305800 -0.252172 0.359030 0.037 Uiso 1 1 calc R U . . .
C042 C 0.7917(7) 0.2321(5) 0.1434(3) 0.037(2) Uani 1 1 d . . . . .
C043 C 0.2786(6) 0.3812(5) 0.3657(3) 0.035(2) Uani 1 1 d . . . . .
C044 C 0.4680(7) 0.8274(5) 0.1685(3) 0.036(2) Uani 1 1 d . . . . .
H13 H 0.419444 0.843256 0.170262 0.043 Uiso 1 1 calc R U . . .
C045 C 0.5372(8) -0.1701(5) 0.4563(3) 0.037(2) Uani 1 1 d . . . . .
H115 H 0.506680 -0.179597 0.474811 0.044 Uiso 1 1 calc R U . . .
C046 C 0.2539(8) -0.0333(6) 0.4363(3) 0.042(3) Uani 1 1 d . . . . .
H185 H 0.188953 -0.059000 0.428658 0.050 Uiso 1 1 calc R U . . .
H186 H 0.263948 0.016328 0.443748 0.050 Uiso 1 1 calc R U . . .
C047 C 0.9222(6) 0.6190(5) 0.2364(2) 0.031(2) Uani 1 1 d . . . . .
C048 C 0.1266(6) 0.0168(5) 0.2845(3) 0.029(2) Uani 1 1 d . . . . .
H116 H 0.122504 0.050010 0.273273 0.035 Uiso 1 1 calc R U . . .
C049 C 0.0958(6) -0.2022(5) 0.3745(2) 0.0264(19) Uani 1 1 d . . . . .
C04A C 0.4513(7) 0.8116(5) 0.1053(3) 0.033(2) Uani 1 1 d . . . . .
C04B C 0.4340(6) -0.2299(5) 0.3234(2) 0.029(2) Uani 1 1 d . . . . .
C04C C 0.4764(8) 0.7418(6) 0.0507(3) 0.036(2) Uani 1 1 d . . . . .
H5 H 0.498810 0.782977 0.042955 0.043 Uiso 1 1 calc R U . . .
C04D C 0.8061(6) 0.0897(5) 0.3767(3) 0.035(2) Uani 1 1 d . . . . .
H117 H 0.830432 0.056197 0.367613 0.042 Uiso 1 1 calc R U . . .
C04E C 0.5808(7) 0.8009(5) 0.1944(2) 0.032(2) Uani 1 1 d . . . . .
C04F C 0.8175(7) 0.7517(5) 0.1436(3) 0.031(2) Uani 1 1 d . . . . .
C04G C 0.1226(6) -0.0450(5) 0.2666(3) 0.031(2) Uani 1 1 d . . . . .
C04H C 0.8034(8) 0.2103(6) 0.1115(3) 0.048(3) Uani 1 1 d . . . . .
H14 H 0.791024 0.162481 0.103155 0.058 Uiso 1 1 calc R U . . .
C04I C 0.1832(6) 0.2004(5) 0.3811(3) 0.032(2) Uani 1 1 d . . . . .
C04J C 0.7240(7) 0.2688(5) 0.4550(3) 0.038(2) Uani 1 1 d . . . . .
H118 H 0.755261 0.249649 0.467224 0.045 Uiso 1 1 calc R U . . .
C04K C 0.8453(6) 0.3496(5) 0.1362(3) 0.034(2) Uani 1 1 d . . . . .
C04L C 0.2035(7) 0.3784(5) 0.3405(3) 0.041(3) Uani 1 1 d . . . . .
C04M C 0.5699(6) 0.7919(5) 0.1364(2) 0.029(2) Uani 1 1 d . . . . .
H15 H 0.591452 0.781382 0.115953 0.035 Uiso 1 1 calc R U . . .
C04N C 0.3158(7) 0.4238(5) 0.1011(3) 0.032(2) Uani 1 1 d . . . . .
C04O C 0.3169(8) 0.4527(5) 0.3886(3) 0.044(3) Uani 1 1 d . . . . .
C04P C 0.3579(6) 0.3696(5) 0.3485(3) 0.033(2) Uani 1 1 d . . . . .
C04Q C 0.6786(7) 0.2022(5) 0.1841(3) 0.041(3) Uani 1 1 d . . . . .
C04S C 0.6885(8) -0.2661(6) 0.3765(3) 0.040(3) Uani 1 1 d . . . . .
C04T C 0.3714(6) 0.3713(6) 0.3168(3) 0.038(3) Uani 1 1 d . . . . .
H119 H 0.330662 0.381613 0.303883 0.046 Uiso 1 1 calc R U . . .
C04U C 0.8137(7) 0.3033(5) 0.1563(3) 0.036(2) Uani 1 1 d . . . . .
H16 H 0.807192 0.319802 0.178435 0.043 Uiso 1 1 calc R U . . .
C04V C 0.8284(6) 0.7118(5) 0.1649(2) 0.027(2) Uani 1 1 d . . . . .
C04W C 0.5422(8) 0.2414(7) 0.2113(3) 0.048(3) Uani 1 1 d . . . . .
C04X C 0.7430(7) 0.7739(5) 0.1433(3) 0.032(2) Uani 1 1 d . . . . .
H17 H 0.732919 0.792850 0.125704 0.038 Uiso 1 1 calc R U . . .
C04Y C 0.6500(7) 0.3465(5) 0.4529(3) 0.039(2) Uani 1 1 d . . . . .
H120 H 0.630141 0.381884 0.463263 0.047 Uiso 1 1 calc R U . . .
C04Z C 0.2878(6) 0.3680(5) 0.1165(3) 0.031(2) Uani 1 1 d . . . . .
C050 C 0.4563(7) 0.2176(5) 0.1302(3) 0.038(2) Uani 1 1 d . . . . .
H18 H 0.482368 0.186978 0.118932 0.046 Uiso 1 1 calc R U . . .
C051 C 0.4182(6) 0.3558(5) 0.3677(3) 0.029(2) Uani 1 1 d . . . . .
H121 H 0.409329 0.354250 0.389769 0.035 Uiso 1 1 calc R U . . .
C052 C 0.1645(7) -0.2255(5) 0.3685(2) 0.030(2) Uani 1 1 d . . . . .
H122 H 0.172035 -0.256938 0.380160 0.036 Uiso 1 1 calc R U . . .
C053 C 0.7734(8) 0.5544(7) 0.0600(3) 0.045(3) Uani 1 1 d . . . . .
H61 H 0.839556 0.579807 0.064775 0.054 Uiso 1 1 calc R U . . .
H62 H 0.761066 0.504340 0.056344 0.054 Uiso 1 1 calc R U . . .
C054 C 0.2320(7) 0.4760(6) 0.1386(3) 0.036(2) Uani 1 1 d . . . . .
H6 H 0.211412 0.512672 0.145671 0.044 Uiso 1 1 calc R U . . .
C055 C 0.5026(6) 0.3431(5) 0.3220(3) 0.035(2) Uani 1 1 d . . . . .
C056 C 0.5480(7) -0.2471(6) 0.2911(3) 0.037(2) Uani 1 1 d . . . . .
H123 H 0.573731 -0.248727 0.271013 0.044 Uiso 1 1 calc R U . . .
C057 C 0.8500(8) 0.3261(6) 0.1033(3) 0.044(3) Uani 1 1 d . . . . .
C058 C 0.5084(7) 0.8224(5) 0.1962(3) 0.035(2) Uani 1 1 d . . . . .
H19 H 0.487135 0.833423 0.216664 0.042 Uiso 1 1 calc R U . . .
C059 C 0.6135(7) 0.2116(5) 0.1645(3) 0.036(2) Uani 1 1 d . . . . .
H20 H 0.616766 0.205940 0.141703 0.044 Uiso 1 1 calc R U . . .
C05A C 0.1127(7) -0.0647(6) 0.2290(2) 0.034(2) Uani 1 1 d . . . . .
C05B C 0.3538(7) 0.8111(6) 0.1074(3) 0.038(2) Uani 1 1 d . . . . .
C05C C 0.5462(6) 0.2287(6) 0.1779(3) 0.038(3) Uani 1 1 d . . . . .
C05D C 0.3697(7) 0.2008(5) 0.0787(3) 0.039(2) Uani 1 1 d . . . . .
H21 H 0.389301 0.164228 0.070114 0.046 Uiso 1 1 calc R U . . .
C05E C 0.1970(9) 0.4135(7) 0.2109(3) 0.049(3) Uani 1 1 d . . . . .
H25 H 0.159525 0.411742 0.229002 0.073 Uiso 1 1 calc R U . . .
H26 H 0.210528 0.371372 0.205803 0.073 Uiso 1 1 calc R U . . .
H27 H 0.253535 0.453972 0.217278 0.073 Uiso 1 1 calc R U . . .
C05F C 0.1671(8) 0.2106(6) 0.4143(3) 0.041(3) Uani 1 1 d . . . . .
C05G C 0.6957(8) 0.3202(6) 0.4719(3) 0.041(3) Uani 1 1 d . . . . .
Cl1 Cl 1.0696(10) 0.3164(9) 0.0791(4) 0.306(8) Uani 1 1 d D U . . .
C93 C 0.8425(9) 0.1694(8) 0.3109(4) 0.059(4) Uani 1 1 d . . . . .
H125 H 0.882256 0.178844 0.293792 0.089 Uiso 1 1 calc R U . . .
H126 H 0.791425 0.125512 0.302779 0.089 Uiso 1 1 calc R U . . .
H127 H 0.819974 0.206859 0.317234 0.089 Uiso 1 1 calc R U . . .
C05J C 1.0119(8) 0.7596(7) 0.0915(3) 0.048(3) Uani 1 1 d . . . . .
C05K C 0.1831(8) 0.2795(6) 0.4304(3) 0.045(3) Uani 1 1 d . . . . .
H124 H 0.171133 0.288712 0.452470 0.054 Uiso 1 1 calc R U . . .
C05L C 0.7537(8) 0.1856(6) 0.1670(3) 0.047(3) Uani 1 1 d . . . . .
C05M C 0.6699(8) 0.2112(7) 0.2170(3) 0.053(3) Uani 1 1 d . . . . .
H22 H 0.710903 0.202647 0.230630 0.063 Uiso 1 1 calc R U . . .
C05N C 0.1969(9) -0.0777(8) 0.2182(3) 0.053(3) Uani 1 1 d . . . . .
H128 H 0.202619 -0.115038 0.227108 0.080 Uiso 1 1 calc R U . . .
H129 H 0.191511 -0.090972 0.194272 0.080 Uiso 1 1 calc R U . . .
H130 H 0.250511 -0.035422 0.226155 0.080 Uiso 1 1 calc R U . . .
C05O C 0.9327(9) 0.1087(7) 0.3302(4) 0.058(4) Uani 1 1 d . . . . .
H131 H 0.972273 0.119805 0.313128 0.087 Uiso 1 1 calc R U . . .
H132 H 0.967264 0.105744 0.348987 0.087 Uiso 1 1 calc R U . . .
H133 H 0.882770 0.064264 0.321680 0.087 Uiso 1 1 calc R U . . .
C05P C 0.8328(9) 0.2553(6) 0.0909(3) 0.051(3) Uani 1 1 d . . . . .
H23 H 0.840933 0.238639 0.068914 0.061 Uiso 1 1 calc R U . . .
C05Q C -0.0666(8) -0.2609(7) 0.3807(3) 0.048(3) Uani 1 1 d . . . . .
H134 H -0.070015 -0.301622 0.364034 0.072 Uiso 1 1 calc R U . . .
H135 H -0.110589 -0.275133 0.396099 0.072 Uiso 1 1 calc R U . . .
H136 H -0.080240 -0.228225 0.370208 0.072 Uiso 1 1 calc R U . . .
C05R C 0.1476(7) 0.4185(6) 0.1817(3) 0.043(3) Uani 1 1 d . . . . .
C05S C 0.7106(9) 0.1092(7) 0.1480(4) 0.067(4) Uani 1 1 d . . . . .
C05T C 0.5375(8) -0.0547(7) 0.2964(4) 0.060(4) Uani 1 1 d . . . . .
H161 H 0.528740 -0.045590 0.274686 0.073 Uiso 1 1 calc R U . . .
H162 H 0.571168 -0.086011 0.294471 0.073 Uiso 1 1 calc R U . . .
C05U C 0.7161(11) 0.3470(8) 0.5088(3) 0.060(4) Uani 1 1 d . . . . .
C05V C 0.6045(8) 0.2320(8) 0.2312(3) 0.058(4) Uani 1 1 d . . . . .
H24 H 0.602324 0.239626 0.254119 0.069 Uiso 1 1 calc R U . . .
C05W C 0.0332(9) -0.1633(7) 0.4247(3) 0.050(3) Uani 1 1 d . . . . .
H137 H 0.021485 -0.129997 0.414114 0.075 Uiso 1 1 calc R U . . .
H138 H -0.012031 -0.177350 0.439663 0.075 Uiso 1 1 calc R U . . .
H139 H 0.093567 -0.141779 0.436865 0.075 Uiso 1 1 calc R U . . .
C05X C 0.0288(8) -0.1296(8) 0.2162(3) 0.058(4) Uani 1 1 d . . . . .
H140 H 0.033315 -0.167437 0.225027 0.087 Uiso 1 1 calc R U . . .
H141 H -0.024707 -0.120618 0.223134 0.087 Uiso 1 1 calc R U . . .
H142 H 0.023713 -0.142398 0.192358 0.087 Uiso 1 1 calc R U . . .
C05Y C 0.0464(8) -0.2778(7) 0.4154(3) 0.049(3) Uani 1 1 d . . . . .
H143 H 0.043104 -0.318580 0.398756 0.074 Uiso 1 1 calc R U . . .
H144 H 0.106721 -0.256284 0.427585 0.074 Uiso 1 1 calc R U . . .
H145 H 0.001123 -0.291855 0.430384 0.074 Uiso 1 1 calc R U . . .
C05Z C 0.7670(8) -0.0926(7) 0.3220(4) 0.064(4) Uani 1 1 d . . . . .
H187 H 0.709124 -0.131718 0.321012 0.077 Uiso 1 1 calc R U . . .
H188 H 0.755703 -0.055364 0.314237 0.077 Uiso 1 1 calc R U . . .
C060 C 0.4503(10) -0.0490(7) 0.3402(4) 0.064(4) Uani 1 1 d . . . . .
H163 H 0.437345 -0.080856 0.355060 0.077 Uiso 1 1 calc R U . . .
H164 H 0.402583 -0.029562 0.340522 0.077 Uiso 1 1 calc R U . . .
C061 C 0.9059(9) -0.0679(8) 0.3560(3) 0.056(3) Uani 1 1 d . . . . .
H189 H 0.919012 -0.088127 0.373782 0.067 Uiso 1 1 calc R U . . .
H190 H 0.952450 -0.021093 0.358317 0.067 Uiso 1 1 calc R U . . .
C062 C 0.2909(9) 0.1816(6) 0.0224(3) 0.049(3) Uani 1 1 d . . . . .
C063 C 0.2569(10) 0.5910(7) 0.3264(4) 0.063(4) Uani 1 1 d . . . . .
H217 H 0.273743 0.555447 0.333732 0.076 Uiso 1 1 calc R U . . .
H218 H 0.304747 0.636558 0.336283 0.076 Uiso 1 1 calc R U . . .
C064 C 0.2097(10) 0.2073(9) 0.2551(4) 0.070(4) Uani 1 1 d . U . . .
C065 C 0.9751(11) 0.4131(9) 0.2615(4) 0.074(5) Uani 1 1 d . . . . .
H191 H 1.017085 0.462040 0.266278 0.089 Uiso 1 1 calc R U . . .
H192 H 0.998339 0.385900 0.244646 0.089 Uiso 1 1 calc R U . . .
C066 C 0.9762(8) 0.2343(7) 0.3538(4) 0.064(4) Uani 1 1 d . . . . .
H146 H 1.016300 0.243710 0.336704 0.096 Uiso 1 1 calc R U . . .
H147 H 0.953967 0.271784 0.360094 0.096 Uiso 1 1 calc R U . . .
H148 H 1.009659 0.231050 0.372805 0.096 Uiso 1 1 calc R U . . .
C067 C 0.2551(12) 0.5782(8) 0.2898(4) 0.073(5) Uani 1 1 d . . . . .
H219 H 0.239384 0.614148 0.282447 0.088 Uiso 1 1 calc R U . . .
H220 H 0.206843 0.532878 0.279850 0.088 Uiso 1 1 calc R U . . .
C068 C 0.0612(9) 0.3546(8) 0.1709(4) 0.067(4) Uani 1 1 d . . . . .
H28 H 0.029114 0.358371 0.151646 0.100 Uiso 1 1 calc R U . . .
H29 H 0.076233 0.313287 0.165421 0.100 Uiso 1 1 calc R U . . .
H30 H 0.022570 0.351183 0.188612 0.100 Uiso 1 1 calc R U . . .
C069 C 0.3033(11) -0.0418(8) 0.4111(4) 0.072(4) Uani 1 1 d . . . . .
H193 H 0.341776 0.003761 0.407501 0.087 Uiso 1 1 calc R U . . .
H194 H 0.262775 -0.069099 0.390838 0.087 Uiso 1 1 calc R U . . .
C06A C 0.7301(9) 0.5750(8) 0.0871(3) 0.056(3) Uani 1 1 d . . . . .
H63 H 0.775102 0.610759 0.104485 0.067 Uiso 1 1 calc R U . . .
H64 H 0.696482 0.534907 0.096097 0.067 Uiso 1 1 calc R U . . .
C06B C 0.8313(9) 0.1916(7) 0.1904(4) 0.057(4) Uani 1 1 d . . . . .
C06C C 0.6656(12) 0.6040(9) 0.0738(4) 0.078(5) Uani 1 1 d . . . . .
H65 H 0.661967 0.643610 0.089988 0.094 Uiso 1 1 calc R U . . .
H66 H 0.604302 0.568107 0.066990 0.094 Uiso 1 1 calc R U . . .
C06D C 0.3609(9) -0.0792(10) 0.4200(4) 0.077(5) Uani 1 1 d . . . . .
H195 H 0.423355 -0.046541 0.428289 0.093 Uiso 1 1 calc R U . . .
H196 H 0.362698 -0.114717 0.401018 0.093 Uiso 1 1 calc R U . . .
C06E C 0.9859(10) 0.7962(9) 0.0686(4) 0.071(5) Uani 1 1 d . . . . .
H31 H 0.925210 0.767772 0.057420 0.107 Uiso 1 1 calc R U . . .
H32 H 0.986293 0.840752 0.080856 0.107 Uiso 1 1 calc R U . . .
H33 H 1.029102 0.804088 0.052372 0.107 Uiso 1 1 calc R U . . .
C06F C 0.9372(12) 0.5923(8) 0.2911(3) 0.070(4) Uani 1 1 d . . . . .
H34 H 0.881287 0.551397 0.284556 0.105 Uiso 1 1 calc R U . . .
H35 H 0.988979 0.579304 0.285869 0.105 Uiso 1 1 calc R U . . .
H36 H 0.942620 0.611493 0.314647 0.105 Uiso 1 1 calc R U . . .
O45 O 0.3133(14) -0.1124(11) 0.4468(5) 0.152(7) Uani 1 1 d . . . . .
C06H C 0.4537(10) 0.1679(10) 0.2929(4) 0.086(6) Uani 1 1 d . . . . .
H165 H 0.489370 0.145316 0.279429 0.103 Uiso 1 1 calc R U . . .
H166 H 0.448560 0.204541 0.282833 0.103 Uiso 1 1 calc R U . . .
O48 O 0.6540(12) 0.3817(11) 0.0453(5) 0.160(8) Uani 1 1 d . . . . .
C06J C 0.1225(11) 0.4822(8) 0.1908(4) 0.070(5) Uani 1 1 d . . . . .
H37 H 0.089871 0.486110 0.171719 0.106 Uiso 1 1 calc R U . . .
H38 H 0.083901 0.477592 0.208503 0.106 Uiso 1 1 calc R U . . .
H39 H 0.177510 0.523699 0.197908 0.106 Uiso 1 1 calc R U . . .
C06K C 0.8272(10) 0.3827(9) 0.2732(4) 0.074(5) Uani 1 1 d . . . . .
H197 H 0.770778 0.344734 0.262067 0.089 Uiso 1 1 calc R U . . .
H198 H 0.811881 0.420405 0.286382 0.089 Uiso 1 1 calc R U . . .
C06L C 0.0565(12) 0.1623(10) 0.2536(5) 0.087(5) Uani 1 1 d . U . . .
C06M C 0.5412(12) 0.0080(12) 0.3509(5) 0.096(6) Uani 1 1 d . . . . .
H167 H 0.534401 0.052278 0.360370 0.115 Uiso 1 1 calc R U . . .
H168 H 0.575246 -0.002771 0.367548 0.115 Uiso 1 1 calc R U . . .
C06N C 0.5099(9) 0.6282(9) 0.2055(4) 0.066(4) Uani 1 1 d . . . . .
H69 H 0.479162 0.661521 0.208725 0.079 Uiso 1 1 calc R U . . .
H70 H 0.524404 0.620175 0.226912 0.079 Uiso 1 1 calc R U . . .
C06O C 0.3438(12) 0.5786(8) 0.2770(4) 0.072(4) Uani 1 1 d . . . . .
H221 H 0.337304 0.573030 0.253104 0.086 Uiso 1 1 calc R U . . .
H222 H 0.391708 0.624318 0.286592 0.086 Uiso 1 1 calc R U . . .
O43 O 0.7137(14) 0.6277(10) 0.0432(5) 0.160(8) Uani 1 1 d . . . . .
C06Q C 0.1042(11) -0.0071(8) 0.2151(3) 0.061(4) Uani 1 1 d . . . . .
H149 H 0.157877 0.035172 0.223064 0.092 Uiso 1 1 calc R U . . .
H150 H 0.098794 -0.020385 0.191196 0.092 Uiso 1 1 calc R U . . .
H151 H 0.050375 0.001395 0.221973 0.092 Uiso 1 1 calc R U . . .
C06R C 0.1718(9) 0.2498(9) 0.2383(4) 0.070(4) Uani 1 1 d . U . . .
C06S C 0.5989(10) 0.4145(9) 0.2312(4) 0.079(5) Uani 1 1 d . . . . .
H71 H 0.569896 0.442284 0.245142 0.095 Uiso 1 1 calc R U . . .
H72 H 0.604546 0.379724 0.242468 0.095 Uiso 1 1 calc R U . . .
C06U C 1.0113(18) 0.6907(12) 0.0707(5) 0.130(10) Uani 1 1 d . . . . .
H40 H 0.950884 0.663123 0.059203 0.195 Uiso 1 1 calc R U . . .
H41 H 1.055100 0.700214 0.054787 0.195 Uiso 1 1 calc R U . . .
H42 H 1.027714 0.665009 0.084929 0.195 Uiso 1 1 calc R U . . .
C06V C 0.9697(12) 0.3874(12) 0.2909(5) 0.100(7) Uani 1 1 d . . . . .
H199 H 0.997625 0.352378 0.288985 0.120 Uiso 1 1 calc R U . . .
H200 H 1.000901 0.425596 0.310116 0.120 Uiso 1 1 calc R U . . .
C06W C 0.2776(12) -0.0572(10) 0.4629(4) 0.082(5) Uani 1 1 d . . . . .
H201 H 0.224237 -0.077361 0.474225 0.098 Uiso 1 1 calc R U . . .
H202 H 0.324696 -0.019141 0.478862 0.098 Uiso 1 1 calc R U . . .
C06X C 0.5886(15) 0.4057(10) 0.1747(5) 0.094(6) Uani 1 1 d . . . . .
H73 H 0.548727 0.416212 0.159963 0.113 Uiso 1 1 calc R U . . .
H74 H 0.612876 0.373077 0.161775 0.113 Uiso 1 1 calc R U . . .
C06Y C 0.4488(13) 0.1614(8) 0.3473(5) 0.081(5) Uani 1 1 d . . . . .
H169 H 0.421855 0.189863 0.361961 0.097 Uiso 1 1 calc R U . . .
H170 H 0.487284 0.146723 0.360523 0.097 Uiso 1 1 calc R U . . .
C070 C 0.1703(12) 0.5898(9) 0.3393(6) 0.093(6) Uani 1 1 d . . . . .
H223 H 0.121457 0.545483 0.328431 0.112 Uiso 1 1 calc R U . . .
H224 H 0.155555 0.627515 0.333473 0.112 Uiso 1 1 calc R U . . .
C071 C 0.5886(11) 0.0130(12) 0.3216(6) 0.122(9) Uani 1 1 d . . . . .
H171 H 0.652105 0.018454 0.326485 0.146 Uiso 1 1 calc R U . . .
H172 H 0.587887 0.053027 0.313369 0.146 Uiso 1 1 calc R U . . .
C072 C 0.3772(18) 0.1735(15) 0.0071(6) 0.044(6) Uani 0.5 1 d . U P A 2
H304 H 0.404549 0.151957 0.020454 0.066 Uiso 0.5 1 calc R U P A 2
H305 H 0.359145 0.144305 -0.015148 0.066 Uiso 0.5 1 calc R U P A 2
H306 H 0.421151 0.219161 0.006426 0.066 Uiso 0.5 1 calc R U P A 2
C073 C 0.7922(12) -0.0307(7) 0.1934(4) 0.079(5) Uani 1 1 d . . . . .
H225 H 0.753922 -0.080588 0.188547 0.094 Uiso 1 1 calc R U . . .
H226 H 0.755609 -0.006662 0.185862 0.094 Uiso 1 1 calc R U . . .
C074 C 0.6863(10) 0.4585(13) 0.2259(7) 0.143(12) Uani 1 1 d . . . . .
H75 H 0.729475 0.434724 0.224296 0.172 Uiso 1 1 calc R U . . .
H76 H 0.710689 0.501601 0.243310 0.172 Uiso 1 1 calc R U . . .
C075 C 0.1713(18) 0.5978(12) 0.3759(6) 0.129(10) Uani 1 1 d . . . . .
H227 H 0.112394 0.596532 0.382360 0.193 Uiso 1 1 calc R U . . .
H228 H 0.184090 0.559996 0.381993 0.193 Uiso 1 1 calc R U . . .
H229 H 0.218248 0.642174 0.387044 0.193 Uiso 1 1 calc R U . . .
C076 C 0.3739(11) 0.5241(7) 0.2843(4) 0.062(4) Uani 1 1 d . . . . .
H230 H 0.381418 0.529882 0.308204 0.074 Uiso 1 1 calc R U . . .
H231 H 0.326095 0.478262 0.274857 0.074 Uiso 1 1 calc R U . . .
C077 C 0.5623(11) 0.3787(14) 0.0872(6) 0.123(9) Uani 1 1 d . . . . .
H77 H 0.497200 0.351058 0.086699 0.148 Uiso 1 1 calc R U . . .
H78 H 0.581161 0.418419 0.106405 0.148 Uiso 1 1 calc R U . . .
C078 C 0.8563(12) 0.6657(10) 0.2838(4) 0.081(5) Uani 1 1 d . . . . .
H46 H 0.800216 0.624912 0.277114 0.121 Uiso 1 1 calc R U . . .
H47 H 0.864502 0.682034 0.307562 0.121 Uiso 1 1 calc R U . . .
H48 H 0.853059 0.702398 0.273714 0.121 Uiso 1 1 calc R U . . .
C079 C 0.3660(15) 0.1181(12) 0.2932(7) 0.130(9) Uani 1 1 d . . . . .
H173 H 0.350273 0.078207 0.274202 0.155 Uiso 1 1 calc R U . . .
H174 H 0.319543 0.138783 0.293317 0.155 Uiso 1 1 calc R U . . .
C07A C 0.4594(14) 0.5256(10) 0.2713(5) 0.093(6) Uani 1 1 d . . . . .
H232 H 0.475193 0.488619 0.276918 0.139 Uiso 1 1 calc R U . . .
H233 H 0.452139 0.518773 0.247554 0.139 Uiso 1 1 calc R U . . .
H234 H 0.507519 0.570448 0.280936 0.139 Uiso 1 1 calc R U . . .
C07B C 0.6651(14) 0.4724(15) 0.1941(8) 0.189(17) Uani 1 1 d . . . . .
H79 H 0.719082 0.483346 0.182151 0.227 Uiso 1 1 calc R U . . .
H80 H 0.645207 0.511944 0.197609 0.227 Uiso 1 1 calc R U . . .
C07C C 0.6219(14) 0.3321(15) 0.0877(6) 0.133(11) Uani 1 1 d . . . . .
H81 H 0.676857 0.357320 0.103428 0.159 Uiso 1 1 calc R U . . .
H82 H 0.586685 0.288373 0.093741 0.159 Uiso 1 1 calc R U . . .
C07D C 0.8775(15) 0.3579(18) 0.2936(6) 0.165(15) Uani 1 1 d . . . . .
H203 H 0.866448 0.370287 0.316604 0.198 Uiso 1 1 calc R U . . .
H204 H 0.856615 0.306860 0.286668 0.198 Uiso 1 1 calc R U . . .
C07E C 0.5814(10) 0.6076(8) 0.1589(4) 0.068(4) Uani 1 1 d . . . . .
H83 H 0.579558 0.631419 0.141217 0.081 Uiso 1 1 calc R U . . .
H84 H 0.633811 0.593224 0.157223 0.081 Uiso 1 1 calc R U . . .
C07G C 0.8145(14) -0.0048(9) 0.2302(5) 0.085(5) Uani 1 1 d . . . . .
H235 H 0.850944 -0.028551 0.238085 0.102 Uiso 1 1 calc R U . . .
H236 H 0.851588 0.045364 0.235433 0.102 Uiso 1 1 calc R U . . .
C07H C 1.1031(10) 0.8010(12) 0.1088(5) 0.099(7) Uani 1 1 d . . . . .
H49 H 1.118402 0.775955 0.123595 0.148 Uiso 1 1 calc R U . . .
H50 H 1.147054 0.808861 0.092858 0.148 Uiso 1 1 calc R U . . .
H51 H 1.104245 0.845526 0.121342 0.148 Uiso 1 1 calc R U . . .
C07J C 0.8679(14) -0.0221(11) 0.1741(5) 0.099(6) Uani 1 1 d . . . . .
H237 H 0.903020 -0.048662 0.180046 0.119 Uiso 1 1 calc R U . . .
H238 H 0.908255 0.027369 0.179038 0.119 Uiso 1 1 calc R U . . .
C07K C 0.8994(14) -0.118(2) 0.3203(7) 0.198(19) Uani 1 1 d . . . . .
H205 H 0.955418 -0.099974 0.309919 0.237 Uiso 1 1 calc R U . . .
H206 H 0.887974 -0.165572 0.321797 0.237 Uiso 1 1 calc R U . . .
C07L C 0.7312(14) -0.0167(10) 0.2481(5) 0.098(6) Uani 1 1 d . . . . .
H239 H 0.749461 0.000880 0.271655 0.147 Uiso 1 1 calc R U . . .
H240 H 0.695417 0.007550 0.240835 0.147 Uiso 1 1 calc R U . . .
H241 H 0.694772 -0.066401 0.243488 0.147 Uiso 1 1 calc R U . . .
C07M C 0.246(3) 0.213(2) 0.0039(9) 0.074(10) Uani 0.5 1 d . U P A 2
H307 H 0.286410 0.261023 0.004733 0.111 Uiso 0.5 1 calc R U P A 2
H308 H 0.230668 0.186908 -0.018862 0.111 Uiso 0.5 1 calc R U P A 2
H309 H 0.190696 0.213539 0.013335 0.111 Uiso 0.5 1 calc R U P A 2
C07N C 0.6457(15) 0.3184(11) 0.0543(7) 0.115(8) Uani 1 1 d . . . . .
H85 H 0.703366 0.310863 0.053829 0.138 Uiso 1 1 calc R U . . .
H86 H 0.597570 0.277900 0.040003 0.138 Uiso 1 1 calc R U . . .
C07O C 1.0198(16) 0.7082(9) 0.2828(4) 0.117(9) Uani 1 1 d . . . . .
H55 H 1.027013 0.725466 0.306493 0.176 Uiso 1 1 calc R U . . .
H56 H 1.071157 0.695673 0.276260 0.176 Uiso 1 1 calc R U . . .
H57 H 1.017364 0.744397 0.272148 0.176 Uiso 1 1 calc R U . . .
Cl2 Cl 1.0304(17) 0.2975(12) 0.0119(5) 0.469(14) Uani 1 1 d D U . . .
C07Q C 0.4536(18) 0.5625(18) 0.1824(5) 0.20(2) Uani 1 1 d . . . . .
H87 H 0.438762 0.523601 0.193346 0.239 Uiso 1 1 calc R U . . .
H88 H 0.396610 0.565218 0.174321 0.239 Uiso 1 1 calc R U . . .
C07T C 0.5053(15) 0.5525(11) 0.1560(7) 0.120(9) Uani 1 1 d . . . . .
H89 H 0.520003 0.511119 0.155795 0.144 Uiso 1 1 calc R U . . .
H90 H 0.469168 0.544426 0.135037 0.144 Uiso 1 1 calc R U . . .
C07U C 0.7421(16) 0.5681(13) 0.0316(4) 0.105(7) Uani 1 1 d . . . . .
H91 H 0.690405 0.527247 0.019298 0.126 Uiso 1 1 calc R U . . .
H92 H 0.790674 0.580176 0.017291 0.126 Uiso 1 1 calc R U . . .
C07V C 0.3749(15) 0.0982(15) 0.3231(10) 0.21(2) Uani 1 1 d . . . . .
H175 H 0.393247 0.057769 0.319157 0.257 Uiso 1 1 calc R U . . .
H176 H 0.316615 0.085330 0.332496 0.257 Uiso 1 1 calc R U . . .
C07Y C 0.228(2) 0.1085(14) 0.0208(7) 0.053(7) Uani 0.5 1 d . U P A 2
H310 H 0.257097 0.086513 0.033156 0.079 Uiso 0.5 1 calc R U P A 2
H311 H 0.172440 0.108998 0.030177 0.079 Uiso 0.5 1 calc R U P A 2
H312 H 0.212412 0.082367 -0.002020 0.079 Uiso 0.5 1 calc R U P A 2
C081 C 0.8339(17) -0.0478(9) 0.1365(6) 0.102(7) Uani 1 1 d . . . . .
H242 H 0.792990 -0.097086 0.131744 0.123 Uiso 1 1 calc R U . . .
H243 H 0.799155 -0.020941 0.130661 0.123 Uiso 1 1 calc R U . . .
Cl3 Cl 1.1206(17) 0.4342(10) 0.0503(6) 0.463(14) Uani 1 1 d D U . . .
C084 C 0.0733(11) 0.2136(14) 0.2355(6) 0.123(7) Uani 1 1 d . U . . .
C085 C 0.863(3) -0.0703(15) 0.0802(6) 0.179(16) Uani 1 1 d . . . . .
H244 H 0.909492 -0.066929 0.065283 0.268 Uiso 1 1 calc R U . . .
H245 H 0.823260 -0.118888 0.077433 0.268 Uiso 1 1 calc R U . . .
H246 H 0.827331 -0.043754 0.075386 0.268 Uiso 1 1 calc R U . . .
C089 C 0.831(3) -0.1142(17) 0.3042(6) 0.173(15) Uani 1 1 d . . . . .
H207 H 0.798003 -0.160613 0.289861 0.207 Uiso 1 1 calc R U . . .
H208 H 0.855965 -0.082268 0.289752 0.207 Uiso 1 1 calc R U . . .
C08D C 0.6278(18) 0.3500(15) 0.5234(6) 0.050(6) Uani 0.5 1 d . . P B 2
H286 H 0.606540 0.380098 0.513585 0.074 Uiso 0.5 1 calc R U P B 2
H287 H 0.581038 0.303308 0.518646 0.074 Uiso 0.5 1 calc R U P B 2
H288 H 0.640805 0.368354 0.547067 0.074 Uiso 0.5 1 calc R U P B 2
C08E C 0.909(2) -0.0402(12) 0.1165(7) 0.149(10) Uani 1 1 d . . . . .
H247 H 0.945241 -0.066572 0.121964 0.179 Uiso 1 1 calc R U . . .
H248 H 0.949338 0.009044 0.119904 0.179 Uiso 1 1 calc R U . . .
C08F C 0.740(4) 0.301(3) 0.5252(10) 0.10(2) Uani 0.5 1 d . . P B 2
H289 H 0.695550 0.253698 0.517807 0.152 Uiso 0.5 1 calc R U P B 2
H290 H 0.800057 0.301622 0.520080 0.152 Uiso 0.5 1 calc R U P B 2
H291 H 0.741711 0.316600 0.548883 0.152 Uiso 0.5 1 calc R U P B 2
C08J C 1.0426(19) 0.3533(12) 0.0504(5) 0.172(13) Uani 1 1 d D U . . .
H249 H 0.983101 0.357458 0.054190 0.206 Uiso 1 1 calc R U . . .
C113 C 0.777(3) 0.423(2) 0.5168(7) 0.083(12) Uani 0.5 1 d . . P B 2
H292 H 0.752763 0.447316 0.504148 0.124 Uiso 0.5 1 calc R U P B 2
H293 H 0.779307 0.442388 0.540158 0.124 Uiso 0.5 1 calc R U P B 2
H294 H 0.837654 0.427410 0.511355 0.124 Uiso 0.5 1 calc R U P B 2
O40 O 0.8907(15) 0.4191(11) 0.0121(5) 0.161(7) Uani 1 1 d . U . . .
C114 C 0.8369(18) 0.3533(12) 0.0021(6) 0.120(8) Uani 1 1 d D U . . .
H93 H 0.797214 0.338214 0.018879 0.144 Uiso 1 1 calc R U . . .
H94 H 0.872558 0.323592 -0.002769 0.144 Uiso 1 1 calc R U . . .
C115 C 0.829(2) 0.4079(16) -0.0404(7) 0.151(10) Uani 1 1 d D U . . .
H95 H 0.788268 0.430761 -0.045445 0.181 Uiso 1 1 calc R U . . .
H96 H 0.856213 0.394759 -0.060310 0.181 Uiso 1 1 calc R U . . .
C116 C 0.7829(19) 0.3494(15) -0.0279(8) 0.158(11) Uani 1 1 d D U . . .
H97 H 0.774662 0.306458 -0.044304 0.189 Uiso 1 1 calc R U . . .
H98 H 0.722628 0.348905 -0.022759 0.189 Uiso 1 1 calc R U . . .
C117 C 0.903(3) 0.4554(15) -0.0123(11) 0.26(2) Uani 1 1 d D U . . .
H99 H 0.964048 0.464496 -0.019493 0.313 Uiso 1 1 calc R U . . .
H100 H 0.895976 0.500141 -0.004523 0.313 Uiso 1 1 calc R U . . .
C159 C 0.4356(8) 0.1317(7) 0.4534(3) 0.052(3) Uani 1 1 d . . . . .
H322 H 0.482742 0.148472 0.472242 0.063 Uiso 1 1 calc R U . . .
H323 H 0.426076 0.082992 0.443382 0.063 Uiso 1 1 calc R U . . .
C129 C 0.4041(13) 0.2184(12) 0.4361(6) 0.115(9) Uani 1 1 d . . . . .
H177 H 0.443165 0.267595 0.438377 0.138 Uiso 1 1 calc R U . . .
H178 H 0.357779 0.204046 0.417192 0.138 Uiso 1 1 calc R U . . .
O47 O 0.3520(18) 0.1355(12) 0.4647(7) 0.212(11) Uani 1 1 d . . . . .
C131 C 0.3591(15) 0.2079(11) 0.4676(6) 0.102(6) Uani 1 1 d . . . . .
H181 H 0.398078 0.239861 0.487483 0.123 Uiso 1 1 calc R U . . .
H182 H 0.299289 0.211924 0.466962 0.123 Uiso 1 1 calc R U . . .
C132 C 0.4632(16) 0.1705(18) 0.4314(9) 0.22(2) Uani 1 1 d . . . . .
H183 H 0.450792 0.141119 0.408959 0.258 Uiso 1 1 calc R U . . .
H184 H 0.528637 0.198935 0.436035 0.258 Uiso 1 1 calc R U . . .
Cl4 Cl 0.8732(3) 0.3827(2) 0.85511(12) 0.0765(12) Uani 0.9 1 d D U P C 1
Cl5 Cl 0.7060(3) 0.3238(3) 0.81463(13) 0.0843(14) Uani 0.9 1 d D U P C 1
Cl6 Cl 0.8220(4) 0.2481(3) 0.81355(13) 0.0895(15) Uani 0.9 1 d D U P C 1
C133 C 0.8210(10) 0.3302(7) 0.8175(3) 0.086(5) Uani 1 1 d D U . . .
H250 H 0.852077 0.350988 0.799806 0.103 Uiso 1 1 calc R U . C 1
C134 C 0.303(3) 0.009(2) 0.1295(8) 0.262(15) Uani 1 1 d D U . . .
H251 H 0.347830 0.020859 0.113677 0.314 Uiso 1 1 calc R U . . .
H252 H 0.276446 -0.041461 0.126973 0.314 Uiso 1 1 calc R U . . .
C135 C 0.3478(15) 0.0533(12) 0.1691(6) 0.150(7) Uani 1 1 d D U . . .
H253 H 0.382654 0.103059 0.170921 0.181 Uiso 1 1 calc R U . . .
H254 H 0.300885 0.047629 0.184310 0.181 Uiso 1 1 calc R U . . .
C136 C 0.458(2) 0.0427(18) 0.2128(6) 0.205(12) Uani 1 1 d D U . . .
H255 H 0.497870 0.019935 0.217987 0.308 Uiso 1 1 calc R U . . .
H256 H 0.491935 0.092535 0.216334 0.308 Uiso 1 1 calc R U . . .
H257 H 0.409106 0.034750 0.227052 0.308 Uiso 1 1 calc R U . . .
C137 C 0.223(3) 0.045(2) 0.1270(10) 0.280(18) Uani 1 1 d D U . . .
H258 H 0.189120 0.033986 0.145832 0.336 Uiso 1 1 calc R U . . .
H259 H 0.258709 0.094947 0.133449 0.336 Uiso 1 1 calc R U . . .
C138 C 0.140(4) 0.038(3) 0.0983(11) 0.36(2) Uani 1 1 d D U . . .
H260 H 0.086283 -0.004623 0.095382 0.433 Uiso 1 1 calc R U . . .
H261 H 0.162765 0.043989 0.076954 0.433 Uiso 1 1 calc R U . . .
C139 C 0.414(2) 0.0108(16) 0.1745(7) 0.176(10) Uani 1 1 d D U . . .
H262 H 0.378113 -0.039515 0.170467 0.211 Uiso 1 1 calc R U . . .
H263 H 0.461490 0.018652 0.159678 0.211 Uiso 1 1 calc R U . . .
C140 C 0.124(4) 0.114(3) 0.1210(14) 0.35(2) Uani 1 1 d D U . . .
H283 H 0.076765 0.121648 0.108886 0.527 Uiso 1 1 calc R U . . .
H284 H 0.105023 0.106244 0.142282 0.527 Uiso 1 1 calc R U . . .
H285 H 0.180294 0.154086 0.124146 0.527 Uiso 1 1 calc R U . . .
C141 C 0.495(3) 0.051(2) 0.0570(10) 0.255(17) Uani 1 1 d D U . . .
H267 H 0.451793 0.071872 0.065890 0.383 Uiso 1 1 calc R U . . .
H268 H 0.462049 0.008482 0.040578 0.383 Uiso 1 1 calc R U . . .
H269 H 0.524897 0.041176 0.074675 0.383 Uiso 1 1 calc R U . . .
C142 C 0.702(4) 0.115(3) 0.0071(15) 0.36(2) Uani 1 1 d D U . . .
H270 H 0.718916 0.165605 0.015696 0.434 Uiso 1 1 calc R U . . .
H271 H 0.674514 0.103433 -0.015741 0.434 Uiso 1 1 calc R U . . .
C143 C 0.564(3) 0.101(2) 0.0416(12) 0.276(18) Uani 1 1 d D U . . .
H272 H 0.531771 0.112235 0.024290 0.331 Uiso 1 1 calc R U . . .
H273 H 0.594466 0.144850 0.058304 0.331 Uiso 1 1 calc R U . . .
C144 C 0.634(3) 0.077(3) 0.0269(13) 0.31(2) Uani 1 1 d D U . . .
H274 H 0.600617 0.030031 0.012992 0.375 Uiso 1 1 calc R U . . .
H275 H 0.668047 0.070962 0.045193 0.375 Uiso 1 1 calc R U . . .
C147 C 0.928(4) 0.095(4) 0.0351(14) 0.39(3) Uani 1 1 d D U . . .
H276 H 0.987534 0.093252 0.032124 0.587 Uiso 1 1 calc R U . . .
H277 H 0.933297 0.135806 0.051888 0.587 Uiso 1 1 calc R U . . .
H278 H 0.889837 0.053076 0.041966 0.587 Uiso 1 1 calc R U . . .
C146 C 0.884(3) 0.097(4) 0.0031(12) 0.35(2) Uani 1 1 d D U . . .
H279 H 0.878975 0.055760 -0.013973 0.421 Uiso 1 1 calc R U . . .
H280 H 0.922501 0.138617 -0.004035 0.421 Uiso 1 1 calc R U . . .
C145 C 0.789(3) 0.099(4) 0.0071(15) 0.41(2) Uani 1 1 d D U . . .
H281 H 0.756410 0.049198 -0.002637 0.492 Uiso 1 1 calc R U . . .
H282 H 0.793257 0.101443 0.030827 0.492 Uiso 1 1 calc R U . . .
O46 O 0.138(2) 0.075(2) 0.5477(8) 0.280(15) Uani 1 1 d D U . . .
C148 C 0.130(2) 0.0691(16) 0.4933(6) 0.174(12) Uani 1 1 d D U . . .
H209 H 0.171885 0.067261 0.476742 0.209 Uiso 1 1 calc R U . . .
H210 H 0.067497 0.049384 0.481929 0.209 Uiso 1 1 calc R U . . .
C149 C 0.150(2) 0.1386(14) 0.5100(8) 0.180(13) Uani 1 1 d D U . . .
H211 H 0.094502 0.149078 0.511131 0.216 Uiso 1 1 calc R U . . .
H212 H 0.193149 0.170661 0.498737 0.216 Uiso 1 1 calc R U . . .
C150 C 0.192(4) 0.1451(17) 0.5439(8) 0.31(2) Uani 1 1 d D U . . .
H213 H 0.256928 0.154274 0.544630 0.368 Uiso 1 1 calc R U . . .
H214 H 0.181363 0.181306 0.560456 0.368 Uiso 1 1 calc R U . . .
C151 C 0.137(4) 0.0273(14) 0.5172(10) 0.32(3) Uani 1 1 d D U . . .
H215 H 0.084700 -0.016911 0.513619 0.378 Uiso 1 1 calc R U . . .
H216 H 0.193580 0.018029 0.516148 0.378 Uiso 1 1 calc R U . . .
Cl7 Cl 0.7713(15) 0.3667(11) 0.8498(5) 0.032(5) Uani 0.1 1 d D U P C 2
Cl8 Cl 0.743(3) 0.249(2) 0.7972(16) 0.18(3) Uani 0.1 1 d D U P C 2
Cl9 Cl 0.919(4) 0.324(5) 0.8329(16) 0.51(16) Uani 0.1 1 d D U P C 2
C153 C 0.680(4) 0.291(3) 0.5238(12) 0.13(3) Uani 0.5 1 d . . P B 1
H295 H 0.701137 0.254131 0.514169 0.192 Uiso 0.5 1 calc R U P B 1
H296 H 0.700352 0.306721 0.547235 0.192 Uiso 0.5 1 calc R U P B 1
H297 H 0.614056 0.273358 0.520397 0.192 Uiso 0.5 1 calc R U P B 1
C154 C 0.824(2) 0.376(3) 0.5176(8) 0.101(15) Uani 0.5 1 d . . P B 1
H298 H 0.852255 0.415541 0.507680 0.151 Uiso 0.5 1 calc R U P B 1
H299 H 0.838947 0.391681 0.541364 0.151 Uiso 0.5 1 calc R U P B 1
H300 H 0.846675 0.339784 0.509203 0.151 Uiso 0.5 1 calc R U P B 1
C155 C 0.692(5) 0.406(3) 0.5199(11) 0.131(19) Uani 0.5 1 d . . P B 1
H301 H 0.721210 0.441375 0.507660 0.196 Uiso 0.5 1 calc R U P B 1
H302 H 0.626593 0.392383 0.516357 0.196 Uiso 0.5 1 calc R U P B 1
H303 H 0.712889 0.425746 0.543195 0.196 Uiso 0.5 1 calc R U P B 1
C156 C 0.339(4) 0.140(3) 0.0070(13) 0.128(19) Uani 0.5 1 d . U P A 1
H313 H 0.313446 0.119220 -0.015898 0.191 Uiso 0.5 1 calc R U P A 1
H314 H 0.402834 0.168694 0.008012 0.191 Uiso 0.5 1 calc R U P A 1
H315 H 0.332622 0.102878 0.018325 0.191 Uiso 0.5 1 calc R U P A 1
C157 C 0.192(2) 0.133(2) 0.0176(9) 0.081(10) Uani 0.5 1 d . U P A 1
H316 H 0.155547 0.158984 0.027615 0.122 Uiso 0.5 1 calc R U P A 1
H317 H 0.171610 0.115336 -0.005783 0.122 Uiso 0.5 1 calc R U P A 1
H318 H 0.185045 0.094905 0.027888 0.122 Uiso 0.5 1 calc R U P A 1
C158 C 0.292(3) 0.2301(19) -0.0004(8) 0.069(10) Uani 0.5 1 d . U P A 1
H319 H 0.259883 0.260193 0.008756 0.104 Uiso 0.5 1 calc R U P A 1
H320 H 0.354157 0.258482 -0.002343 0.104 Uiso 0.5 1 calc R U P A 1
H321 H 0.261292 0.202280 -0.021997 0.104 Uiso 0.5 1 calc R U P A 1

loop_
_atom_site_aniso_label
_atom_site_aniso_U_11
_atom_site_aniso_U_22
_atom_site_aniso_U_33
_atom_site_aniso_U_23
_atom_site_aniso_U_13
_atom_site_aniso_U_12
Pd01 0.0316(4) 0.0259(4) 0.0316(4) 0.0107(3) 0.0086(3) 0.0152(3)
Pd02 0.0317(4) 0.0231(4) 0.0363(4) 0.0099(3) 0.0078(3) 0.0105(3)
Pd03 0.0406(5) 0.0249(4) 0.0360(4) 0.0101(3) 0.0081(3) 0.0128(3)
Pd04 0.0334(4) 0.0327(4) 0.0366(4) 0.0065(3) 0.0071(3) 0.0156(3)
Mo05 0.0247(4) 0.0447(5) 0.0408(5) 0.0137(4) 0.0079(4) 0.0178(4)
Mo06 0.0307(5) 0.0466(6) 0.0489(6) 0.0238(5) 0.0166(4) 0.0219(4)
Mo07 0.0273(4) 0.0497(6) 0.0371(5) 0.0129(4) 0.0102(4) 0.0210(4)
Mo08 0.0274(5) 0.0497(6) 0.0426(5) 0.0162(4) 0.0010(4) 0.0106(4)
F00C 0.028(3) 0.031(3) 0.063(4) 0.016(3) 0.001(3) 0.015(3)
F00D 0.043(4) 0.030(3) 0.066(4) 0.023(3) 0.019(3) 0.023(3)
F00E 0.026(3) 0.024(3) 0.058(4) 0.014(3) 0.012(3) 0.007(2)
F00F 0.024(3) 0.039(3) 0.067(4) 0.019(3) 0.017(3) 0.018(3)
F00G 0.037(3) 0.028(3) 0.066(4) 0.018(3) 0.009(3) 0.014(3)
F00H 0.026(3) 0.038(3) 0.057(4) 0.007(3) 0.008(3) 0.023(3)
F00I 0.027(3) 0.041(4) 0.084(5) 0.015(3) 0.008(3) 0.021(3)
F00J 0.057(4) 0.026(3) 0.065(4) 0.020(3) 0.010(3) 0.023(3)
F00K 0.033(3) 0.033(3) 0.079(5) 0.018(3) -0.013(3) 0.010(3)
O49 0.038(4) 0.027(3) 0.033(4) 0.010(3) 0.005(3) 0.017(3)
F00M 0.039(4) 0.022(3) 0.078(5) 0.005(3) -0.001(3) 0.012(3)
F00N 0.050(4) 0.028(3) 0.060(4) 0.008(3) 0.013(3) 0.021(3)
O29 0.028(4) 0.024(3) 0.042(4) 0.007(3) 0.005(3) 0.013(3)
O32 0.040(4) 0.034(4) 0.039(4) 0.018(3) 0.017(3) 0.022(3)
O33 0.045(4) 0.026(3) 0.033(4) 0.014(3) 0.015(3) 0.020(3)
F00R 0.047(4) 0.061(4) 0.059(4) 0.010(3) -0.002(3) 0.039(4)
F00S 0.044(4) 0.041(4) 0.068(4) 0.001(3) 0.003(3) 0.034(3)
F00T 0.063(5) 0.028(3) 0.065(5) 0.011(3) 0.017(4) 0.020(3)
F00U 0.032(3) 0.039(3) 0.080(5) 0.018(3) 0.024(3) 0.027(3)
O37 0.032(4) 0.027(3) 0.037(4) 0.009(3) 0.007(3) 0.013(3)
F00W 0.041(4) 0.022(3) 0.102(6) 0.018(3) 0.009(4) 0.007(3)
O26 0.038(4) 0.021(3) 0.048(4) 0.019(3) 0.019(3) 0.014(3)
F00Y 0.037(4) 0.038(4) 0.097(6) 0.038(4) 0.007(4) 0.019(3)
F00Z 0.035(4) 0.071(5) 0.073(5) 0.035(4) 0.014(3) 0.036(4)
O36 0.031(4) 0.041(4) 0.043(4) 0.021(3) 0.014(3) 0.022(3)
O34 0.050(5) 0.026(4) 0.036(4) 0.010(3) 0.013(3) 0.018(3)
F012 0.043(4) 0.032(3) 0.099(6) 0.011(4) 0.012(4) 0.024(3)
O27 0.051(5) 0.023(3) 0.036(4) 0.006(3) 0.003(3) 0.016(3)
O38 0.048(5) 0.037(4) 0.046(5) 0.002(4) 0.014(4) 0.019(4)
O015 0.036(4) 0.064(5) 0.042(4) 0.019(4) 0.009(3) 0.032(4)
O016 0.036(4) 0.033(4) 0.036(4) 0.006(3) -0.001(3) 0.013(3)
F017 0.045(4) 0.051(4) 0.108(7) 0.018(4) -0.006(4) 0.033(4)
O018 0.028(4) 0.040(4) 0.053(5) 0.028(4) 0.019(3) 0.019(3)
O30 0.048(4) 0.027(4) 0.037(4) 0.008(3) 0.010(3) 0.017(3)
F01A 0.046(4) 0.028(3) 0.103(6) 0.004(4) -0.021(4) 0.008(3)
F01B 0.071(5) 0.025(4) 0.130(8) 0.028(4) -0.012(5) 0.011(4)
O01C 0.059(5) 0.035(4) 0.043(4) 0.011(3) 0.014(4) 0.019(4)
O01D 0.033(4) 0.070(6) 0.031(4) 0.011(4) 0.011(3) 0.029(4)
O01E 0.057(5) 0.053(5) 0.041(5) 0.019(4) 0.016(4) 0.019(4)
O01F 0.037(4) 0.042(4) 0.043(4) 0.004(4) 0.006(3) 0.012(4)
N35 0.030(4) 0.017(4) 0.042(5) 0.009(3) 0.007(4) 0.009(3)
O01H 0.039(4) 0.063(5) 0.040(4) 0.021(4) 0.018(3) 0.030(4)
N38 0.021(4) 0.018(4) 0.033(4) 0.006(3) 0.003(3) 0.005(3)
N41 0.029(4) 0.030(4) 0.033(4) 0.015(3) 0.015(3) 0.014(4)
O01K 0.037(5) 0.099(8) 0.050(5) 0.034(5) 0.006(4) 0.031(5)
O01L 0.046(5) 0.044(5) 0.070(6) 0.028(4) 0.025(4) 0.022(4)
O01M 0.079(6) 0.048(5) 0.038(5) 0.022(4) 0.016(4) 0.023(5)
N36 0.027(4) 0.030(4) 0.039(5) 0.008(4) 0.003(4) 0.017(4)
O01O 0.029(4) 0.059(5) 0.060(5) 0.032(4) 0.022(4) 0.021(4)
O01P 0.036(4) 0.046(5) 0.049(5) 0.015(4) 0.018(4) 0.008(4)
O01Q 0.037(5) 0.060(6) 0.052(5) 0.005(4) 0.004(4) 0.009(4)
N40 0.024(4) 0.028(4) 0.041(5) 0.006(4) 0.003(3) 0.012(3)
O01S 0.029(4) 0.054(5) 0.057(5) 0.026(4) 0.017(4) 0.014(4)
N37 0.023(4) 0.022(4) 0.047(5) 0.013(4) 0.012(4) 0.012(3)
N39 0.030(4) 0.039(5) 0.040(5) 0.016(4) 0.014(4) 0.022(4)
O01V 0.041(5) 0.070(6) 0.044(5) 0.016(4) 0.014(4) 0.034(4)
F01W 0.078(6) 0.030(4) 0.125(8) -0.001(4) -0.027(5) 0.032(4)
F01X 0.068(5) 0.058(5) 0.121(8) 0.042(5) -0.016(5) 0.028(4)
O01Y 0.029(4) 0.053(5) 0.060(5) 0.022(4) 0.013(4) 0.016(4)
O01Z 0.045(5) 0.051(5) 0.080(7) 0.016(5) 0.020(5) 0.025(4)
O020 0.046(5) 0.091(7) 0.045(5) 0.026(5) 0.019(4) 0.048(5)
O021 0.044(5) 0.078(6) 0.038(4) 0.017(4) 0.008(4) 0.023(5)
N022 0.035(5) 0.025(4) 0.039(5) 0.010(4) -0.009(4) 0.009(4)
C023 0.028(5) 0.018(4) 0.041(6) 0.005(4) 0.006(4) 0.006(4)
C98 0.015(4) 0.016(4) 0.046(6) 0.013(4) 0.009(4) 0.007(3)
O025 0.079(7) 0.063(6) 0.062(6) 0.027(5) 0.004(5) 0.033(5)
O35 0.033(4) 0.055(5) 0.053(5) -0.001(4) 0.004(4) 0.019(4)
O31 0.047(5) 0.047(5) 0.069(6) 0.019(4) -0.004(4) 0.015(4)
C028 0.039(5) 0.017(4) 0.032(5) 0.010(4) 0.005(4) 0.017(4)
C90 0.030(5) 0.029(5) 0.035(5) 0.010(4) 0.007(4) 0.014(4)
C99 0.020(4) 0.021(4) 0.038(5) 0.007(4) 0.003(4) 0.007(4)
C102 0.029(5) 0.018(4) 0.037(5) 0.010(4) 0.008(4) 0.015(4)
C101 0.023(5) 0.025(5) 0.047(6) 0.007(4) 0.007(4) 0.015(4)
C160 0.030(5) 0.046(6) 0.043(6) 0.029(5) 0.008(4) 0.026(5)
C110 0.022(5) 0.026(5) 0.039(5) 0.011(4) 0.007(4) 0.012(4)
C94 0.025(5) 0.032(5) 0.046(6) 0.012(5) 0.007(4) 0.015(4)
O41 0.127(9) 0.054(6) 0.061(6) 0.033(5) 0.032(6) 0.044(6)
C108 0.020(4) 0.020(4) 0.040(6) 0.008(4) -0.001(4) 0.004(4)
C103 0.028(5) 0.019(4) 0.042(6) 0.007(4) 0.006(4) 0.008(4)
C02J 0.017(5) 0.026(5) 0.063(7) 0.017(5) 0.005(4) 0.006(4)
C104 0.053(7) 0.033(6) 0.040(6) 0.020(5) 0.018(5) 0.027(5)
C02L 0.018(4) 0.022(5) 0.047(6) 0.015(4) 0.011(4) 0.007(4)
C02M 0.021(4) 0.021(4) 0.038(6) 0.008(4) 0.003(4) 0.007(4)
C112 0.028(5) 0.036(5) 0.040(6) 0.016(4) 0.015(4) 0.019(4)
C02O 0.015(4) 0.023(4) 0.041(5) 0.013(4) 0.003(4) 0.009(4)
C100 0.016(4) 0.025(5) 0.046(6) 0.018(4) 0.008(4) 0.004(4)
C105 0.020(5) 0.036(5) 0.035(5) 0.009(4) 0.005(4) 0.017(4)
C02R 0.022(5) 0.029(5) 0.039(6) 0.012(4) 0.003(4) 0.008(4)
C02S 0.021(5) 0.020(4) 0.044(6) 0.011(4) 0.006(4) 0.009(4)
C106 0.029(5) 0.035(6) 0.043(6) 0.015(5) 0.001(4) 0.013(4)
C92 0.015(4) 0.024(5) 0.051(6) 0.018(4) 0.006(4) 0.007(4)
C109 0.021(5) 0.020(5) 0.046(6) 0.003(4) -0.004(4) 0.004(4)
C91 0.020(5) 0.016(4) 0.045(6) 0.007(4) 0.005(4) -0.002(4)
C107 0.019(4) 0.025(5) 0.046(6) 0.006(4) 0.010(4) 0.011(4)
C02Y 0.025(5) 0.025(5) 0.044(6) 0.018(4) 0.013(4) 0.009(4)
C02Z 0.016(4) 0.030(5) 0.042(6) 0.017(4) 0.007(4) 0.009(4)
C030 0.027(5) 0.024(5) 0.038(5) 0.008(4) 0.004(4) 0.013(4)
C031 0.026(5) 0.032(5) 0.038(5) 0.010(4) 0.006(4) 0.018(4)
C95 0.030(5) 0.022(5) 0.042(6) 0.006(4) 0.013(4) 0.014(4)
C152 0.022(5) 0.028(5) 0.050(6) 0.010(4) 0.016(4) 0.013(4)
C111 0.009(4) 0.037(6) 0.052(6) 0.024(5) 0.013(4) 0.000(4)
C035 0.021(5) 0.021(5) 0.045(6) 0.007(4) 0.003(4) 0.009(4)
C036 0.021(5) 0.033(5) 0.038(5) 0.014(4) 0.004(4) 0.016(4)
C037 0.029(5) 0.019(4) 0.038(5) 0.007(4) 0.011(4) 0.012(4)
C038 0.023(5) 0.022(5) 0.058(7) 0.014(5) 0.006(5) 0.007(4)
C039 0.028(5) 0.023(5) 0.049(6) 0.017(4) 0.008(4) 0.008(4)
C03A 0.024(5) 0.028(5) 0.042(6) 0.016(4) 0.015(4) 0.011(4)
C03B 0.018(4) 0.030(5) 0.051(6) 0.015(4) 0.012(4) 0.013(4)
C03C 0.030(5) 0.025(5) 0.055(7) 0.015(5) 0.014(5) 0.017(4)
C03D 0.023(5) 0.025(5) 0.054(7) 0.005(5) 0.005(4) 0.011(4)
C03E 0.040(6) 0.027(5) 0.055(7) 0.012(5) 0.008(5) 0.016(5)
C03F 0.017(5) 0.032(5) 0.058(7) 0.017(5) 0.011(4) 0.007(4)
C03G 0.022(5) 0.034(5) 0.040(6) 0.018(4) 0.011(4) 0.013(4)
C03H 0.023(5) 0.047(6) 0.048(6) 0.022(5) 0.006(4) 0.013(5)
C03I 0.030(5) 0.035(5) 0.038(6) 0.014(4) 0.016(4) 0.017(4)
C03J 0.021(5) 0.026(5) 0.049(6) 0.008(4) 0.011(4) 0.011(4)
C03K 0.019(4) 0.023(5) 0.040(5) 0.011(4) 0.012(4) 0.007(4)
C03L 0.031(6) 0.032(6) 0.044(6) 0.008(5) -0.005(5) 0.003(4)
C03M 0.015(4) 0.025(5) 0.044(6) 0.008(4) 0.005(4) 0.008(4)
C03N 0.035(6) 0.028(5) 0.042(6) 0.004(4) -0.004(5) 0.009(4)
C03O 0.020(5) 0.034(5) 0.055(7) 0.019(5) 0.016(4) 0.018(4)
C03P 0.023(5) 0.029(5) 0.058(7) 0.018(5) 0.011(5) 0.015(4)
C03Q 0.033(5) 0.031(5) 0.043(6) 0.010(4) 0.013(5) 0.015(4)
C03R 0.023(5) 0.018(4) 0.043(6) 0.013(4) 0.004(4) 0.005(4)
C03S 0.031(5) 0.025(5) 0.041(6) 0.007(4) -0.003(4) 0.009(4)
C03T 0.025(5) 0.047(6) 0.048(6) 0.028(5) 0.008(5) 0.011(5)
C03U 0.029(5) 0.041(6) 0.040(6) 0.016(5) 0.013(4) 0.022(5)
C03V 0.022(5) 0.021(5) 0.046(6) 0.009(4) 0.008(4) 0.007(4)
C03W 0.025(5) 0.027(5) 0.045(6) 0.012(4) 0.001(4) 0.005(4)
C03X 0.019(4) 0.024(5) 0.046(6) 0.015(4) 0.000(4) 0.001(4)
C03Y 0.019(5) 0.027(5) 0.049(6) 0.012(4) 0.003(4) 0.011(4)
C03Z 0.028(5) 0.029(5) 0.077(8) 0.028(5) 0.026(5) 0.010(4)
C040 0.046(7) 0.022(5) 0.062(8) 0.010(5) 0.018(6) 0.013(5)
C041 0.022(5) 0.028(5) 0.045(6) 0.011(4) 0.009(4) 0.011(4)
C042 0.021(5) 0.021(5) 0.061(7) 0.005(5) -0.008(5) 0.002(4)
C043 0.022(5) 0.014(4) 0.067(7) 0.006(4) 0.002(5) 0.007(4)
C044 0.035(6) 0.029(5) 0.048(6) 0.004(5) 0.007(5) 0.018(5)
C045 0.044(6) 0.026(5) 0.046(6) 0.013(5) 0.015(5) 0.015(5)
C046 0.035(6) 0.054(7) 0.036(6) 0.024(5) -0.006(5) 0.011(5)
C047 0.020(5) 0.032(5) 0.034(5) 0.004(4) -0.003(4) 0.006(4)
C048 0.017(4) 0.024(5) 0.047(6) 0.017(4) 0.003(4) 0.003(4)
C049 0.022(5) 0.020(4) 0.040(5) 0.011(4) 0.007(4) 0.007(4)
C04A 0.030(5) 0.029(5) 0.044(6) 0.009(4) 0.011(4) 0.017(4)
C04B 0.028(5) 0.026(5) 0.039(6) 0.011(4) 0.010(4) 0.015(4)
C04C 0.050(7) 0.036(6) 0.036(6) 0.016(5) 0.011(5) 0.028(5)
C04D 0.015(4) 0.027(5) 0.064(7) 0.015(5) 0.010(4) 0.005(4)
C04E 0.028(5) 0.038(6) 0.036(5) 0.008(4) 0.009(4) 0.017(4)
C04F 0.026(5) 0.031(5) 0.045(6) 0.012(4) 0.008(4) 0.021(4)
C04G 0.025(5) 0.031(5) 0.039(6) 0.010(4) 0.004(4) 0.011(4)
C04H 0.045(7) 0.031(6) 0.068(8) 0.001(6) 0.009(6) 0.020(5)
C04I 0.024(5) 0.034(5) 0.049(6) 0.015(5) 0.002(4) 0.020(4)
C04J 0.025(5) 0.031(5) 0.053(7) 0.010(5) 0.003(5) 0.006(4)
C04K 0.018(5) 0.034(5) 0.047(6) 0.003(5) -0.007(4) 0.012(4)
C04L 0.019(5) 0.023(5) 0.086(9) 0.023(5) 0.007(5) 0.006(4)
C04M 0.028(5) 0.030(5) 0.037(5) 0.012(4) 0.011(4) 0.015(4)
C04N 0.030(5) 0.037(6) 0.038(6) 0.016(4) 0.008(4) 0.018(4)
C04O 0.039(6) 0.023(5) 0.072(8) 0.014(5) 0.015(6) 0.012(5)
C04P 0.018(5) 0.026(5) 0.056(7) 0.014(5) 0.003(4) 0.007(4)
C04Q 0.030(6) 0.025(5) 0.066(8) 0.014(5) -0.008(5) 0.005(4)
C04S 0.041(6) 0.035(6) 0.059(7) 0.018(5) 0.017(5) 0.026(5)
C04T 0.016(5) 0.040(6) 0.063(7) 0.021(5) 0.002(5) 0.009(4)
C04U 0.024(5) 0.032(5) 0.053(7) 0.006(5) -0.002(4) 0.015(4)
C04V 0.027(5) 0.027(5) 0.031(5) 0.005(4) 0.009(4) 0.014(4)
C04W 0.027(6) 0.058(8) 0.052(7) 0.030(6) -0.002(5) 0.000(5)
C04X 0.027(5) 0.033(5) 0.041(6) 0.011(4) 0.010(4) 0.017(4)
C04Y 0.038(6) 0.028(5) 0.049(7) 0.004(5) 0.007(5) 0.012(5)
C04Z 0.019(5) 0.027(5) 0.045(6) 0.011(4) -0.001(4) 0.006(4)
C050 0.037(6) 0.025(5) 0.055(7) 0.011(5) -0.002(5) 0.016(5)
C051 0.024(5) 0.022(5) 0.040(6) 0.007(4) 0.007(4) 0.008(4)
C052 0.035(5) 0.031(5) 0.032(5) 0.009(4) 0.005(4) 0.022(4)
C053 0.039(6) 0.078(9) 0.034(6) 0.028(6) 0.007(5) 0.031(6)
C054 0.031(5) 0.045(6) 0.051(6) 0.026(5) 0.018(5) 0.026(5)
C055 0.017(5) 0.034(5) 0.052(7) 0.014(5) 0.006(4) 0.007(4)
C056 0.035(6) 0.046(6) 0.042(6) 0.014(5) 0.015(5) 0.029(5)
C057 0.043(7) 0.051(7) 0.042(6) 0.006(5) 0.011(5) 0.024(6)
C058 0.025(5) 0.026(5) 0.042(6) -0.008(4) 0.007(4) 0.004(4)
C059 0.024(5) 0.026(5) 0.057(7) 0.019(5) -0.003(5) 0.002(4)
C05A 0.031(5) 0.040(6) 0.032(5) 0.005(4) 0.001(4) 0.015(5)
C05B 0.035(6) 0.039(6) 0.051(7) 0.012(5) 0.015(5) 0.027(5)
C05C 0.015(5) 0.036(6) 0.059(7) 0.017(5) -0.009(4) 0.000(4)
C05D 0.037(6) 0.031(5) 0.050(7) 0.007(5) 0.002(5) 0.017(5)
C05E 0.054(7) 0.055(7) 0.052(7) 0.025(6) 0.024(6) 0.029(6)
C05F 0.038(6) 0.033(6) 0.052(7) 0.015(5) 0.006(5) 0.011(5)
C05G 0.043(6) 0.035(6) 0.046(7) 0.007(5) 0.001(5) 0.019(5)
Cl1 0.220(12) 0.397(17) 0.312(14) 0.065(13) 0.013(10) 0.138(12)
C93 0.058(8) 0.073(9) 0.075(9) 0.040(8) 0.033(7) 0.044(8)
C05J 0.036(6) 0.057(7) 0.071(8) 0.040(7) 0.032(6) 0.026(6)
C05K 0.052(7) 0.030(6) 0.051(7) 0.007(5) 0.011(6) 0.015(5)
C05L 0.038(6) 0.029(6) 0.073(8) 0.013(5) -0.012(6) 0.015(5)
C05M 0.037(6) 0.051(7) 0.071(9) 0.037(7) -0.012(6) 0.006(6)
C05N 0.046(7) 0.076(9) 0.043(7) 0.013(6) 0.010(5) 0.029(7)
C05O 0.043(7) 0.060(8) 0.095(11) 0.043(8) 0.043(7) 0.032(6)
C05P 0.049(7) 0.043(7) 0.058(8) 0.003(6) 0.011(6) 0.019(6)
C05Q 0.034(6) 0.070(9) 0.049(7) 0.022(6) 0.015(5) 0.024(6)
C05R 0.026(5) 0.053(7) 0.056(7) 0.032(6) 0.029(5) 0.011(5)
C05S 0.049(8) 0.033(7) 0.110(13) -0.004(7) -0.019(8) 0.019(6)
C05T 0.033(7) 0.059(8) 0.090(11) 0.034(8) 0.011(7) 0.008(6)
C05U 0.077(10) 0.055(8) 0.047(8) 0.003(6) -0.007(7) 0.030(8)
C05V 0.037(7) 0.085(10) 0.056(8) 0.040(7) -0.001(6) 0.016(7)
C05W 0.060(8) 0.054(8) 0.044(7) 0.012(6) 0.020(6) 0.029(7)
C05X 0.034(7) 0.075(9) 0.044(7) 0.008(7) -0.006(5) 0.000(6)
C05Y 0.041(6) 0.064(8) 0.073(8) 0.049(7) 0.033(6) 0.033(6)
C05Z 0.016(5) 0.047(7) 0.131(14) 0.034(8) 0.005(7) 0.008(5)
C060 0.069(10) 0.046(8) 0.065(9) 0.011(7) 0.016(7) 0.006(7)
C061 0.042(7) 0.085(10) 0.064(8) 0.027(7) 0.014(6) 0.046(7)
C062 0.060(8) 0.035(6) 0.054(7) 0.009(5) 0.003(6) 0.021(6)
C063 0.065(9) 0.033(7) 0.093(11) 0.014(7) 0.014(8) 0.021(6)
C064 0.045(7) 0.082(10) 0.095(10) 0.047(8) 0.002(7) 0.024(7)
C065 0.062(10) 0.079(11) 0.088(12) 0.035(9) 0.043(9) 0.024(8)
C066 0.033(7) 0.046(7) 0.104(12) 0.026(8) 0.029(7) -0.001(6)
C067 0.093(12) 0.048(8) 0.088(12) 0.009(8) -0.006(9) 0.042(9)
C068 0.039(7) 0.088(11) 0.075(10) 0.039(9) 0.029(7) 0.013(7)
C069 0.076(11) 0.049(8) 0.070(10) 0.019(7) -0.008(8) -0.003(8)
C06A 0.052(8) 0.073(9) 0.041(7) 0.013(6) 0.005(6) 0.022(7)
C06B 0.042(7) 0.052(8) 0.087(10) 0.028(7) -0.011(7) 0.023(6)
C06C 0.070(11) 0.074(11) 0.092(12) 0.024(9) -0.019(9) 0.027(9)
C06D 0.034(7) 0.113(14) 0.079(11) 0.036(10) -0.009(7) 0.013(8)
C06E 0.062(9) 0.118(13) 0.082(10) 0.066(10) 0.044(8) 0.064(10)
C06F 0.113(13) 0.065(9) 0.032(7) 0.006(6) -0.007(7) 0.038(9)
O45 0.158(17) 0.164(17) 0.155(16) 0.034(14) -0.019(13) 0.091(15)
C06H 0.037(8) 0.097(13) 0.086(12) 0.002(10) -0.003(8) -0.006(8)
O48 0.098(12) 0.179(19) 0.22(2) 0.042(16) 0.004(13) 0.076(13)
C06J 0.085(11) 0.093(11) 0.086(11) 0.059(9) 0.061(9) 0.070(10)
C06K 0.048(8) 0.076(11) 0.110(13) 0.046(10) 0.019(8) 0.023(8)
C06L 0.069(10) 0.087(11) 0.129(13) 0.053(10) 0.039(9) 0.039(8)
C06M 0.054(10) 0.117(16) 0.100(14) 0.006(12) -0.005(10) 0.023(11)
C06N 0.031(7) 0.094(12) 0.071(10) 0.042(9) 0.012(6) 0.007(7)
C06O 0.103(13) 0.046(8) 0.063(9) 0.013(7) 0.004(9) 0.026(8)
O43 0.170(18) 0.136(16) 0.179(18) 0.069(14) -0.045(15) 0.050(14)
C06Q 0.094(11) 0.070(9) 0.035(7) 0.015(6) 0.006(7) 0.048(9)
C06R 0.038(7) 0.093(10) 0.103(11) 0.067(9) 0.025(7) 0.026(7)
C06S 0.051(9) 0.065(10) 0.075(11) -0.018(8) -0.006(8) -0.012(7)
C06U 0.22(3) 0.147(19) 0.124(16) 0.087(15) 0.141(18) 0.15(2)
C06V 0.070(12) 0.16(2) 0.111(15) 0.090(15) 0.014(10) 0.052(13)
C06W 0.073(11) 0.095(13) 0.078(11) 0.040(10) -0.017(9) 0.023(10)
C06X 0.124(17) 0.104(15) 0.093(13) 0.039(12) 0.044(12) 0.077(14)
C06Y 0.092(13) 0.060(10) 0.098(13) 0.030(9) 0.016(10) 0.029(9)
C070 0.072(11) 0.049(9) 0.152(19) 0.010(10) 0.026(12) 0.022(8)
C071 0.037(9) 0.115(17) 0.15(2) 0.025(15) -0.007(11) -0.040(10)
C072 0.045(12) 0.051(13) 0.025(10) 0.009(9) 0.004(9) 0.005(10)
C073 0.086(12) 0.034(7) 0.109(13) 0.015(8) -0.027(10) 0.018(8)
C074 0.028(8) 0.16(2) 0.24(3) 0.15(2) -0.023(12) -0.029(10)
C075 0.20(3) 0.14(2) 0.15(2) 0.089(17) 0.095(19) 0.15(2)
C076 0.078(10) 0.041(7) 0.067(9) 0.014(6) 0.017(8) 0.023(7)
C077 0.039(9) 0.21(3) 0.15(2) 0.11(2) 0.022(11) 0.040(13)
C078 0.099(13) 0.120(15) 0.044(8) 0.010(9) 0.011(8) 0.069(12)
C079 0.079(15) 0.091(16) 0.18(3) 0.039(17) -0.001(16) -0.009(12)
C07A 0.122(16) 0.085(13) 0.093(13) 0.040(11) 0.053(12) 0.051(12)
C07B 0.053(12) 0.17(3) 0.32(4) 0.15(3) -0.085(19) -0.040(14)
C07C 0.090(14) 0.23(3) 0.17(2) 0.17(2) 0.065(15) 0.096(18)
C07D 0.093(16) 0.34(4) 0.15(2) 0.20(3) 0.061(15) 0.11(2)
C07E 0.058(9) 0.055(9) 0.058(9) 0.000(7) 0.010(7) -0.010(7)
C07G 0.105(14) 0.053(9) 0.101(13) 0.023(9) -0.013(11) 0.032(10)
C07H 0.051(9) 0.18(2) 0.102(14) 0.096(15) 0.036(9) 0.044(12)
C07J 0.079(13) 0.091(14) 0.122(16) 0.007(12) -0.025(11) 0.038(11)
C07K 0.058(13) 0.44(6) 0.16(3) 0.14(3) 0.039(14) 0.12(2)
C07L 0.101(15) 0.066(11) 0.120(16) 0.012(11) 0.018(12) 0.028(11)
C07M 0.089(18) 0.081(18) 0.058(16) 0.015(13) -0.010(14) 0.041(15)
C07N 0.093(15) 0.079(14) 0.19(3) 0.053(15) 0.004(16) 0.048(12)
C07O 0.16(2) 0.064(11) 0.045(9) 0.001(8) -0.023(11) -0.041(12)
Cl2 0.48(2) 0.48(2) 0.47(2) 0.020(15) 0.107(16) 0.244(17)
C07Q 0.13(2) 0.27(4) 0.047(11) 0.012(16) 0.002(12) -0.09(2)
C07T 0.089(15) 0.087(15) 0.15(2) -0.023(14) -0.025(15) 0.026(12)
C07U 0.132(19) 0.14(2) 0.054(10) 0.019(11) 0.002(11) 0.073(17)
C07V 0.069(15) 0.16(3) 0.38(5) 0.15(3) -0.12(2) -0.040(15)
C07Y 0.052(13) 0.045(12) 0.042(12) -0.001(10) -0.002(11) 0.002(11)
C081 0.140(19) 0.046(9) 0.134(17) 0.022(10) 0.004(14) 0.050(12)
Cl3 0.45(2) 0.46(2) 0.46(2) 0.172(17) -0.029(16) 0.123(16)
C084 0.032(7) 0.193(17) 0.149(14) 0.108(13) -0.006(8) 0.010(9)
C085 0.34(5) 0.13(2) 0.085(16) 0.003(15) -0.03(2) 0.13(3)
C089 0.31(5) 0.20(3) 0.082(16) 0.016(18) 0.05(2) 0.19(3)
C08D 0.052(15) 0.049(15) 0.048(14) 0.026(12) 0.018(12) 0.010(12)
C08E 0.18(3) 0.070(15) 0.18(3) 0.026(16) 0.01(2) 0.022(17)
C08F 0.19(6) 0.13(5) 0.032(17) 0.01(2) -0.01(3) 0.12(5)
C08J 0.19(2) 0.164(19) 0.160(19) 0.057(16) 0.005(15) 0.060(15)
C113 0.06(2) 0.11(3) 0.034(15) -0.016(16) 0.002(14) -0.01(2)
O40 0.193(15) 0.127(12) 0.126(12) 0.032(10) 0.002(11) 0.015(11)
C114 0.127(15) 0.103(13) 0.123(14) 0.013(11) 0.031(12) 0.042(12)
C115 0.131(16) 0.159(17) 0.176(18) 0.044(14) -0.018(13) 0.069(14)
C116 0.137(17) 0.164(18) 0.165(18) 0.047(15) -0.005(14) 0.044(14)
C117 0.29(3) 0.26(3) 0.24(2) 0.087(18) 0.008(18) 0.088(18)
C159 0.035(6) 0.061(8) 0.076(9) 0.041(7) -0.006(6) 0.024(6)
C129 0.067(11) 0.138(18) 0.20(2) 0.135(19) 0.041(13) 0.055(12)
O47 0.20(2) 0.148(19) 0.30(3) 0.08(2) -0.03(2) 0.069(18)
C131 0.095(15) 0.084(14) 0.133(18) 0.023(13) 0.028(13) 0.038(12)
C132 0.086(16) 0.27(4) 0.33(4) 0.27(4) -0.01(2) 0.00(2)
Cl4 0.073(3) 0.078(3) 0.090(3) 0.010(2) -0.001(2) 0.048(2)
Cl5 0.058(3) 0.086(3) 0.105(4) 0.005(3) 0.005(2) 0.033(2)
Cl6 0.112(4) 0.086(3) 0.086(3) 0.010(3) 0.005(3) 0.062(3)
C133 0.110(12) 0.078(10) 0.079(10) 0.022(8) 0.004(9) 0.043(9)
C134 0.28(2) 0.25(2) 0.238(18) 0.044(16) 0.012(15) 0.089(17)
C135 0.160(15) 0.072(12) 0.206(15) 0.049(11) 0.088(11) 0.015(10)
C136 0.187(19) 0.20(2) 0.172(15) 0.022(15) 0.064(13) 0.014(15)
C137 0.29(2) 0.26(3) 0.29(3) 0.091(19) 0.027(15) 0.086(18)
C138 0.35(3) 0.37(3) 0.35(3) 0.086(18) -0.004(16) 0.13(2)
C139 0.183(18) 0.153(18) 0.182(15) 0.026(14) 0.046(13) 0.059(14)
C140 0.33(3) 0.36(3) 0.36(3) 0.095(18) 0.020(19) 0.12(2)
C141 0.28(2) 0.24(2) 0.25(2) 0.056(18) -0.032(16) 0.111(16)
C142 0.35(2) 0.36(3) 0.35(3) 0.061(18) 0.042(18) 0.128(18)
C143 0.27(2) 0.29(3) 0.28(2) 0.071(17) -0.016(17) 0.109(16)
C144 0.32(2) 0.30(3) 0.31(3) 0.029(17) 0.009(18) 0.131(17)
C147 0.39(3) 0.39(3) 0.40(3) 0.11(2) 0.037(18) 0.15(2)
C146 0.35(2) 0.33(3) 0.35(3) 0.080(19) 0.058(17) 0.11(2)
C145 0.38(2) 0.42(3) 0.43(3) 0.071(19) 0.050(17) 0.17(2)
O46 0.29(2) 0.29(2) 0.26(2) 0.034(16) 0.031(16) 0.129(17)
C148 0.22(2) 0.162(18) 0.111(15) 0.014(14) 0.040(15) 0.044(15)
C149 0.19(2) 0.166(18) 0.165(18) 0.019(14) 0.058(16) 0.054(15)
C150 0.31(3) 0.31(3) 0.30(3) 0.076(19) 0.009(19) 0.112(19)
C151 0.33(3) 0.31(3) 0.30(3) 0.064(19) 0.020(19) 0.13(2)
Cl7 0.025(10) 0.029(10) 0.049(12) 0.014(9) 0.006(9) 0.016(8)
Cl8 0.19(4) 0.18(4) 0.21(4) 0.06(2) 0.02(2) 0.09(2)
Cl9 0.50(16) 0.50(16) 0.51(16) 0.11(4) 0.06(3) 0.19(6)
C153 0.16(5) 0.09(3) 0.05(2) -0.01(2) 0.03(3) -0.04(4)
C154 0.050(19) 0.16(4) 0.06(2) 0.01(2) -0.022(16) 0.02(2)
C155 0.20(6) 0.10(4) 0.08(3) -0.01(3) -0.02(4) 0.06(4)
C156 0.13(2) 0.14(3) 0.12(2) 0.009(17) 0.005(17) 0.075(19)
C157 0.056(15) 0.072(17) 0.072(16) -0.011(14) -0.009(13) -0.010(13)
C158 0.085(18) 0.063(15) 0.047(14) 0.026(12) -0.011(13) 0.008(13)

loop_
_atom_type_symbol
_atom_type_description
_atom_type_scat_dispersion_real
_atom_type_scat_dispersion_imag
_atom_type_scat_source
C C 0.0033 0.0016 'International Tables Vol C Tables 4.2.6.8 and 6.1.1.4'
H H 0.0000 0.0000 'International Tables Vol C Tables 4.2.6.8 and 6.1.1.4'
N N 0.0061 0.0033 'International Tables Vol C Tables 4.2.6.8 and 6.1.1.4'
O O 0.0106 0.0060 'International Tables Vol C Tables 4.2.6.8 and 6.1.1.4'
F F 0.0171 0.0103 'International Tables Vol C Tables 4.2.6.8 and 6.1.1.4'
Mo Mo -1.6832 0.6857 'International Tables Vol C Tables 4.2.6.8 and 6.1.1.4'
Pd Pd -0.9988 1.0072 'International Tables Vol C Tables 4.2.6.8 and 6.1.1.4'
Cl Cl 0.1484 0.1585 'International Tables Vol C Tables 4.2.6.8 and 6.1.1.4'

loop_
_geom_angle_atom_site_label_1
_geom_angle_atom_site_label_2
_geom_angle_atom_site_label_3
_geom_angle
_geom_angle_site_symmetry_1
_geom_angle_site_symmetry_3
_geom_angle_publ_flag
N41 Pd01 O32 94.8(3) . . ?
N41 Pd01 O33 84.2(3) . . ?
O32 Pd01 O33 179.0(3) . . ?
N41 Pd01 O34 177.9(3) . . ?
O32 Pd01 O34 85.7(3) . . ?
O33 Pd01 O34 95.3(3) . . ?
N35 Pd02 O26 95.5(3) . . ?
N35 Pd02 O27 84.3(3) . . ?
O26 Pd02 O27 178.8(3) . . ?
N35 Pd02 O30 178.4(3) . . ?
O26 Pd02 O30 84.9(3) . . ?
O27 Pd02 O30 95.2(3) . . ?
N38 Pd03 O49 94.5(3) . . ?
N38 Pd03 O01C 84.8(3) . . ?
O49 Pd03 O01C 178.8(3) . . ?
N38 Pd03 O01M 178.5(3) . . ?
O49 Pd03 O01M 86.7(3) . . ?
O01C Pd03 O01M 94.0(3) . . ?
N40 Pd04 O37 94.5(3) . . ?
N40 Pd04 O38 85.0(3) . . ?
O37 Pd04 O38 178.1(3) . . ?
N40 Pd04 O01E 177.6(3) . . ?
O37 Pd04 O01E 87.4(3) . . ?
O38 Pd04 O01E 93.1(3) . . ?
O01Y Mo05 O01V 106.4(4) . . ?
O01Y Mo05 O29 97.1(3) . . ?
O01V Mo05 O29 101.7(3) . . ?
O01Y Mo05 O015 100.7(4) . . ?
O01V Mo05 O015 97.8(3) . . ?
O29 Mo05 O015 148.6(3) . . ?
O01Y Mo05 N36 93.1(3) . . ?
O01V Mo05 N36 160.1(4) . . ?
O29 Mo05 N36 78.9(3) . . ?
O015 Mo05 N36 74.5(3) . . ?
O01Y Mo05 O01F 170.1(3) . . ?
O01V Mo05 O01F 83.5(3) . . ?
O29 Mo05 O01F 80.2(3) . . ?
O015 Mo05 O01F 77.9(3) . . ?
N36 Mo05 O01F 77.0(3) . . ?
O01L Mo06 O01O 107.1(4) . . ?
O01L Mo06 O018 97.7(4) . . ?
O01O Mo06 O018 103.4(3) . . ?
O01L Mo06 O01H 101.0(4) . . ?
O01O Mo06 O01H 95.2(3) . . ?
O018 Mo06 O01H 148.3(3) . . ?
O01L Mo06 N37 92.7(4) . . ?
O01O Mo06 N37 159.3(3) . . ?
O018 Mo06 N37 79.1(3) . . ?
O01H Mo06 N37 74.7(3) . . ?
O01L Mo06 O01S 167.8(4) . . ?
O01O Mo06 O01S 85.0(4) . . ?
O018 Mo06 O01S 77.8(3) . . ?
O01H Mo06 O01S 78.6(3) . . ?
N37 Mo06 O01S 75.4(3) . . ?
O35 Mo07 O020 106.3(4) . . ?
O35 Mo07 O36 98.2(3) . . ?
O020 Mo07 O36 102.5(3) . . ?
O35 Mo07 O01D 100.1(4) . . ?
O020 Mo07 O01D 95.6(3) . . ?
O36 Mo07 O01D 149.3(3) . . ?
O35 Mo07 N39 93.2(4) . . ?
O020 Mo07 N39 159.7(4) . . ?
O36 Mo07 N39 79.7(3) . . ?
O01D Mo07 N39 74.9(3) . . ?
O35 Mo07 O01P 168.8(4) . . ?
O020 Mo07 O01P 84.8(4) . . ?
O36 Mo07 O01P 78.3(3) . . ?
O01D Mo07 O01P 79.0(3) . . ?
N39 Mo07 O01P 75.8(3) . . ?
O31 Mo08 O021 106.8(5) . . ?
O31 Mo08 O016 96.5(4) . . ?
O021 Mo08 O016 103.6(4) . . ?
O31 Mo08 O01K 100.7(4) . . ?
O021 Mo08 O01K 96.5(4) . . ?
O016 Mo08 O01K 148.5(3) . . ?
O31 Mo08 N022 91.6(4) . . ?
O021 Mo08 N022 161.0(4) . . ?
O016 Mo08 N022 78.7(3) . . ?
O01K Mo08 N022 74.7(3) . . ?
O31 Mo08 O01Q 168.4(4) . . ?
O021 Mo08 O01Q 84.8(4) . . ?
O016 Mo08 O01Q 80.1(3) . . ?
O01K Mo08 O01Q 77.8(4) . . ?
N022 Mo08 O01Q 76.9(3) . . ?
C99 O49 Pd03 124.0(6) . . ?
C023 O29 Mo05 129.4(6) . . ?
C04N O32 Pd01 124.1(6) . . ?
C103 O33 Pd01 109.4(6) . . ?
C02M O37 Pd04 124.6(6) . . ?
C030 O26 Pd02 123.5(6) . . ?
C04V O36 Mo07 129.4(6) . . ?
C90 O27 Pd02 109.8(6) . . ?
C057 O38 Pd04 108.8(7) . . ?
C055 O015 Mo05 120.7(7) . . ?
C03W O016 Mo08 130.4(6) . . ?
C031 O018 Mo06 132.3(6) . . ?
C05F O01C Pd03 109.5(7) . . ?
C04E O01D Mo07 121.3(6) . . ?
C06H O01F C06Y 111.2(12) . . ?
C06H O01F Mo05 123.4(9) . . ?
C06Y O01F Mo05 125.4(9) . . ?
C039 N35 C02Y 124.8(8) . . ?
C039 N35 Pd02 124.4(7) . . ?
C02Y N35 Pd02 110.8(6) . . ?
C03Q O01H Mo06 121.1(6) . . ?
C100 N38 C04I 124.7(8) . . ?
C100 N38 Pd03 124.8(6) . . ?
C04I N38 Pd03 110.4(6) . . ?
C112 N41 C028 125.1(8) . . ?
C112 N41 Pd01 123.6(7) . . ?
C028 N41 Pd01 111.3(6) . . ?
C04W O01K Mo08 121.0(7) . . ?
C03D N36 C03Y 123.1(9) . . ?
C03D N36 Mo05 124.3(6) . . ?
C03Y N36 Mo05 111.8(6) . . ?
C07E O01P C06N 110.5(10) . . ?
C07E O01P Mo07 127.4(7) . . ?
C06N O01P Mo07 122.0(8) . . ?
C06X O01Q C06S 110.4(13) . . ?
C06X O01Q Mo08 127.3(11) . . ?
C06S O01Q Mo08 122.2(8) . . ?
C108 N40 C04K 123.9(9) . . ?
C108 N40 Pd04 125.2(7) . . ?
C04K N40 Pd04 110.6(7) . . ?
C060 O01S C05T 111.4(10) . . ?
C060 O01S Mo06 126.3(7) . . ?
C05T O01S Mo06 122.3(8) . . ?
C041 N37 C04B 122.5(9) . . ?
C041 N37 Mo06 124.6(7) . . ?
C04B N37 Mo06 112.0(6) . . ?
C04X N39 C03J 122.4(9) . . ?
C04X N39 Mo07 124.4(7) . . ?
C03J N39 Mo07 112.2(6) . . ?
C061 O01Z C05Z 112.6(10) . . ?
C050 N022 C05C 123.7(10) . . ?
C050 N022 Mo08 124.1(7) . . ?
C05C N022 Mo08 111.3(7) . . ?
O29 C023 C02S 119.1(8) . . ?
O29 C023 C91 122.3(9) . . ?
C02S C023 C91 118.3(9) . . ?
C03K C98 C049 123.9(8) . . ?
C065 O025 C06K 107.4(10) . . ?
C103 C028 C105 121.6(9) . . ?
C103 C028 N41 113.1(8) . . ?
C105 C028 N41 125.1(9) . . ?
O27 C90 C045 122.7(9) . . ?
O27 C90 C02Y 118.4(9) . . ?
C045 C90 C02Y 118.8(9) . . ?
O49 C99 C02Z 125.4(9) . . ?
O49 C99 C03M 117.1(8) . . ?
C02Z C99 C03M 117.5(9) . . ?
C105 C102 C04C 118.8(9) . . ?
C105 C102 C04A 117.3(9) . . ?
C04C C102 C04A 123.3(8) . . ?
C04I C101 C02J 120.7(10) . . ?
C077 C160 O48 111.0(14) . . ?
C03P C110 C04V 117.5(9) . . ?
C03P C110 C02O 122.1(8) . . ?
C04V C110 C02O 120.3(8) . . ?
C038 C94 C03I 117.5(9) . . ?
C038 C94 C03B 124.5(9) . . ?
C03I C94 C03B 117.5(9) . . ?
C064 O41 C06L 107.9(11) . . ?
N40 C108 C03R 126.0(9) . . ?
O33 C103 C028 120.8(8) . . ?
O33 C103 C104 122.2(9) . . ?
C028 C103 C104 117.0(9) . . ?
C101 C02J C040 118.7(9) . . ?
C101 C02J C043 117.9(10) . . ?
C040 C02J C043 123.4(9) . . ?
C04C C104 C103 120.8(10) . . ?
C039 C02L C030 125.3(9) . . ?
C039 C02L C04D 115.8(9) . . ?
C030 C02L C04D 118.8(8) . . ?
O37 C02M C02O 119.4(8) . . ?
O37 C02M C03R 124.7(8) . . ?
C02O C02M C03R 115.8(9) . . ?
N41 C112 C03U 125.9(9) . . ?
C109 C02O C02M 121.2(9) . . ?
C109 C02O C110 120.2(8) . . ?
C02M C02O C110 118.7(9) . . ?
N38 C100 C02Z 125.4(9) . . ?
C102 C105 C028 120.4(9) . . ?
C106 C02R C03W 117.5(9) . . ?
C106 C02R C04Z 121.5(9) . . ?
C03W C02R C04Z 121.0(9) . . ?
C04J C02S C023 120.4(9) . . ?
C04J C02S C035 120.3(9) . . ?
C023 C02S C035 119.3(9) . . ?
C03L C106 C02R 126.1(10) . . ?
C035 C92 C03F 123.2(9) . . ?
C02O C109 C047 124.4(9) . . ?
C04Y C91 C023 119.7(9) . . ?
C04Y C91 C03D 118.3(9) . . ?
C023 C91 C03D 121.6(9) . . ?
C044 C107 C04M 117.7(10) . . ?
C044 C107 C04A 127.5(9) . . ?
C04M C107 C04A 114.8(8) . . ?
C03I C02Y C90 118.6(9) . . ?
C03I C02Y N35 125.7(9) . . ?
C90 C02Y N35 115.3(9) . . ?
C99 C02Z C100 123.6(9) . . ?
C99 C02Z C048 118.8(9) . . ?
C100 C02Z C048 117.2(8) . . ?
O26 C030 C035 117.0(8) . . ?
O26 C030 C02L 125.2(8) . . ?
C035 C030 C02L 117.7(9) . . ?
O018 C031 C03K 119.1(8) . . ?
O018 C031 C03A 122.1(8) . . ?
C03K C031 C03A 118.8(9) . . ?
C037 C95 C152 120.3(10) . . ?
C037 C95 C03B 115.8(9) . . ?
C152 C95 C03B 123.9(8) . . ?
C95 C152 C056 119.1(9) . . ?
C03T C111 C054 115.6(9) . . ?
C03T C111 C05R 121.8(9) . . ?
C054 C111 C05R 122.5(10) . . ?
C92 C035 C030 120.9(9) . . ?
C92 C035 C02S 120.0(9) . . ?
C030 C035 C02S 119.0(9) . . ?
C03O C036 C04F 121.8(9) . . ?
C04B C037 C95 120.1(9) . . ?
C045 C038 C94 122.0(9) . . ?
N35 C039 C02L 125.5(9) . . ?
C052 C03A C031 120.4(9) . . ?
C052 C03A C041 116.8(9) . . ?
C031 C03A C041 122.5(9) . . ?
C94 C03B C95 108.8(8) . . ?
C94 C03B C04S 108.2(8) . . ?
C95 C03B C04S 113.7(8) . . ?
C94 C03B C03C 113.2(8) . . ?
C95 C03B C03C 105.9(8) . . ?
C04S C03B C03C 107.1(8) . . ?
F00N C03C F00D 107.7(7) . . ?
F00N C03C F00E 106.7(9) . . ?
F00D C03C F00E 106.3(8) . . ?
F00N C03C C03B 111.7(8) . . ?
F00D C03C C03B 113.0(9) . . ?
F00E C03C C03B 110.9(7) . . ?
N36 C03D C91 123.8(9) . . ?
F00J C03E F00G 104.6(9) . . ?
F00J C03E F00T 105.1(8) . . ?
F00G C03E F00T 103.9(9) . . ?
F00J C03E C04A 116.4(9) . . ?
F00G C03E C04A 112.6(8) . . ?
F00T C03E C04A 113.1(9) . . ?
C04D C03F C92 116.1(9) . . ?
C04D C03F C03Z 123.1(10) . . ?
C92 C03F C03Z 120.8(9) . . ?
C05W C03G C05Y 109.4(10) . . ?
C05W C03G C05Q 109.4(9) . . ?
C05Y C03G C05Q 108.1(9) . . ?
C05W C03G C049 108.5(8) . . ?
C05Y C03G C049 112.8(8) . . ?
C05Q C03G C049 108.6(8) . . ?
C055 C03H C04T 118.2(10) . . ?
C94 C03I C02Y 122.4(9) . . ?
C04M C03J C04E 122.1(9) . . ?
C04M C03J N39 125.2(9) . . ?
C04E C03J N39 112.6(9) . . ?
C98 C03K C031 118.1(9) . . ?
C98 C03K C03M 121.8(8) . . ?
C031 C03K C03M 120.1(8) . . ?
C106 C03L C05D 115.0(10) . . ?
C106 C03L C062 122.2(10) . . ?
C05D C03L C062 122.8(10) . . ?
C03V C03M C99 119.6(9) . . ?
C03V C03M C03K 121.5(9) . . ?
C99 C03M C03K 118.9(9) . . ?
C07O C03N C047 110.9(11) . . ?
C07O C03N C078 109.5(14) . . ?
C047 C03N C078 110.2(9) . . ?
C07O C03N C06F 109.1(13) . . ?
C047 C03N C06F 111.8(9) . . ?
C078 C03N C06F 105.2(12) . . ?
C036 C03O C03P 116.0(9) . . ?
C036 C03O C05J 122.2(9) . . ?
C03P C03O C05J 121.8(9) . . ?
C110 C03P C03O 125.5(9) . . ?
O01H C03Q C056 122.1(9) . . ?
O01H C03Q C04B 119.5(9) . . ?
C056 C03Q C04B 118.4(10) . . ?
C03X C03R C108 117.3(8) . . ?
C03X C03R C02M 119.5(8) . . ?
C108 C03R C02M 123.2(9) . . ?
C05D C03S C03W 120.4(9) . . ?
C05D C03S C050 119.3(10) . . ?
C03W C03S C050 120.0(9) . . ?
C111 C03T C04Z 125.4(10) . . ?
C112 C03U C04N 124.9(9) . . ?
C112 C03U C054 116.2(9) . . ?
C04N C03U C054 118.9(9) . . ?
C03M C03V C04G 123.7(9) . . ?
O016 C03W C02R 118.9(9) . . ?
O016 C03W C03S 123.0(9) . . ?
C02R C03W C03S 118.1(10) . . ?
C047 C03X C03R 124.0(9) . . ?
C051 C03Y C055 121.2(9) . . ?
C051 C03Y N36 125.6(10) . . ?
C055 C03Y N36 113.0(8) . . ?
C03F C03Z C05O 111.8(9) . . ?
C03F C03Z C93 109.2(9) . . ?
C05O C03Z C93 108.8(11) . . ?
C03F C03Z C066 109.4(11) . . ?
C05O C03Z C066 107.8(10) . . ?
C93 C03Z C066 109.9(10) . . ?
C05K C040 C02J 120.1(10) . . ?
N37 C041 C03A 123.4(9) . . ?
C04H C042 C04U 118.7(11) . . ?
C04H C042 C05L 125.9(10) . . ?
C04U C042 C05L 115.4(10) . . ?
C04O C043 C04P 107.0(8) . . ?
C04O C043 C02J 113.5(10) . . ?
C04P C043 C02J 109.1(8) . . ?
C04O C043 C04L 109.4(8) . . ?
C04P C043 C04L 111.1(9) . . ?
C02J C043 C04L 106.9(8) . . ?
C058 C044 C107 123.0(10) . . ?
C038 C045 C90 120.0(10) . . ?
C069 C046 C06W 111.8(14) . . ?
C03X C047 C109 114.8(9) . . ?
C03X C047 C03N 123.9(9) . . ?
C109 C047 C03N 121.3(9) . . ?
C04G C048 C02Z 123.5(9) . . ?
C052 C049 C98 116.6(9) . . ?
C052 C049 C03G 122.9(8) . . ?
C98 C049 C03G 120.5(8) . . ?
C03E C04A C107 109.3(9) . . ?
C03E C04A C102 113.6(9) . . ?
C107 C04A C102 107.9(8) . . ?
C03E C04A C05B 108.3(8) . . ?
C107 C04A C05B 111.9(8) . . ?
C102 C04A C05B 105.9(8) . . ?
C037 C04B C03Q 121.2(9) . . ?
C037 C04B N37 126.4(9) . . ?
C03Q C04B N37 112.3(9) . . ?
C104 C04C C102 120.9(9) . . ?
C03F C04D C02L 123.1(9) . . ?
O01D C04E C03J 118.4(9) . . ?
O01D C04E C058 123.4(9) . . ?
C03J C04E C058 118.2(10) . . ?
C036 C04F C04V 120.0(8) . . ?
C036 C04F C04X 117.3(9) . . ?
C04V C04F C04X 122.4(9) . . ?
C048 C04G C03V 116.7(9) . . ?
C048 C04G C05A 124.0(9) . . ?
C03V C04G C05A 119.3(9) . . ?
C042 C04H C05P 122.7(11) . . ?
C101 C04I C05F 122.0(10) . . ?
C101 C04I N38 125.4(10) . . ?
C05F C04I N38 112.6(9) . . ?
C02S C04J C05G 123.3(10) . . ?
C057 C04K C04U 121.1(10) . . ?
C057 C04K N40 114.5(10) . . ?
C04U C04K N40 124.3(10) . . ?
F00C C04L F00Y 108.4(11) . . ?
F00C C04L F00I 105.6(8) . . ?
F00Y C04L F00I 106.7(8) . . ?
F00C C04L C043 112.3(8) . . ?
F00Y C04L C043 113.7(8) . . ?
F00I C04L C043 109.8(10) . . ?
C03J C04M C107 119.3(9) . . ?
O32 C04N C04Z 117.0(9) . . ?
O32 C04N C03U 125.5(9) . . ?
C04Z C04N C03U 117.5(9) . . ?
F00W C04O F00M 106.7(9) . . ?
F00W C04O F012 106.0(9) . . ?
F00M C04O F012 106.0(10) . . ?
F00W C04O C043 111.4(10) . . ?
F00M C04O C043 113.3(9) . . ?
F012 C04O C043 112.9(9) . . ?
C04T C04P C051 119.5(9) . . ?
C04T C04P C043 125.2(9) . . ?
C051 C04P C043 115.3(10) . . ?
C05M C04Q C059 116.7(11) . . ?
C05M C04Q C05L 126.5(10) . . ?
C059 C04Q C05L 116.8(11) . . ?
F00Z C04S F00F 108.2(10) . . ?
F00Z C04S F00U 106.7(8) . . ?
F00F C04S F00U 107.6(9) . . ?
F00Z C04S C03B 110.4(9) . . ?
F00F C04S C03B 110.9(8) . . ?
F00U C04S C03B 112.8(9) . . ?
C04P C04T C03H 121.6(10) . . ?
C04K C04U C042 119.6(11) . . ?
O36 C04V C110 119.0(8) . . ?
O36 C04V C04F 121.8(8) . . ?
C110 C04V C04F 119.1(9) . . ?
O01K C04W C05V 122.1(12) . . ?
O01K C04W C05C 118.5(10) . . ?
C05V C04W C05C 119.4(12) . . ?
N39 C04X C04F 123.4(10) . . ?
C91 C04Y C05G 122.0(10) . . ?
C03T C04Z C04N 119.5(9) . . ?
C03T C04Z C02R 121.7(9) . . ?
C04N C04Z C02R 118.8(9) . . ?
N022 C050 C03S 125.3(10) . . ?
C03Y C051 C04P 119.6(10) . . ?
C049 C052 C03A 122.0(9) . . ?
C07U C053 C06A 110.5(13) . . ?
C111 C054 C03U 123.0(9) . . ?
O015 C055 C03H 121.5(10) . . ?
O015 C055 C03Y 118.7(9) . . ?
C03H C055 C03Y 119.8(9) . . ?
C03Q C056 C152 120.8(10) . . ?
O38 C057 C04K 120.4(10) . . ?
O38 C057 C05P 120.5(11) . . ?
C04K C057 C05P 119.1(12) . . ?
C044 C058 C04E 119.5(10) . . ?
C05C C059 C04Q 120.6(11) . . ?
C06Q C05A C05X 108.5(10) . . ?
C06Q C05A C05N 109.3(10) . . ?
C05X C05A C05N 110.1(10) . . ?
C06Q C05A C04G 110.8(9) . . ?
C05X C05A C04G 109.9(9) . . ?
C05N C05A C04G 108.3(8) . . ?
F00H C05B F00R 107.9(9) . . ?
F00H C05B F00S 107.3(8) . . ?
F00R C05B F00S 106.6(8) . . ?
F00H C05B C04A 112.5(8) . . ?
F00R C05B C04A 110.6(9) . . ?
F00S C05B C04A 111.6(9) . . ?
C059 C05C C04W 121.4(10) . . ?
C059 C05C N022 125.1(11) . . ?
C04W C05C N022 113.3(10) . . ?
C03S C05D C03L 123.0(10) . . ?
O01C C05F C05K 122.9(11) . . ?
O01C C05F C04I 121.5(10) . . ?
C05K C05F C04I 115.3(10) . . ?
C04Y C05G C04J 116.2(10) . . ?
C04Y C05G C05U 122.1(10) . . ?
C04J C05G C05U 121.7(10) . . ?
C07H C05J C06E 111.1(12) . . ?
C07H C05J C03O 109.4(12) . . ?
C06E C05J C03O 112.9(9) . . ?
C07H C05J C06U 109.3(15) . . ?
C06E C05J C06U 107.0(14) . . ?
C03O C05J C06U 107.0(11) . . ?
C040 C05K C05F 123.0(11) . . ?
C06B C05L C04Q 113.4(11) . . ?
C06B C05L C042 108.4(10) . . ?
C04Q C05L C042 111.5(9) . . ?
C06B C05L C05S 107.2(10) . . ?
C04Q C05L C05S 106.1(10) . . ?
C042 C05L C05S 110.0(12) . . ?
C04Q C05M C05V 123.3(11) . . ?
C04H C05P C057 118.5(12) . . ?
C05E C05R C111 109.4(9) . . ?
C05E C05R C068 110.0(10) . . ?
C111 C05R C068 107.6(10) . . ?
C05E C05R C06J 108.6(11) . . ?
C111 C05R C06J 112.5(9) . . ?
C068 C05R C06J 108.6(11) . . ?
F01A C05S F01W 106.8(13) . . ?
F01A C05S F01B 106.1(11) . . ?
F01W C05S F01B 105.9(11) . . ?
F01A C05S C05L 113.3(10) . . ?
F01W C05S C05L 114.1(11) . . ?
F01B C05S C05L 110.1(13) . . ?
O01S C05T C071 105.6(13) . . ?
C153 C05U C155 117(4) . . ?
C08F C05U C113 118(3) . . ?
C153 C05U C05G 109(2) . . ?
C155 C05U C05G 111(2) . . ?
C08F C05U C05G 114(2) . . ?
C113 C05U C05G 109.5(16) . . ?
C08F C05U C08D 104(3) . . ?
C113 C05U C08D 101(2) . . ?
C05G C05U C08D 109.0(14) . . ?
C153 C05U C154 106(3) . . ?
C155 C05U C154 104(3) . . ?
C05G C05U C154 107.8(17) . . ?
C05M C05V C04W 118.5(13) . . ?
C089 C05Z O01Z 99.7(15) . . ?
O01S C060 C06M 107.7(13) . . ?
O01Z C061 C07K 101.2(11) . . ?
C07M C062 C07Y 109(2) . . ?
C156 C062 C03L 119(2) . . ?
C07M C062 C03L 114.0(18) . . ?
C07Y C062 C03L 107.9(14) . . ?
C156 C062 C157 105(3) . . ?
C03L C062 C157 109.7(17) . . ?
C156 C062 C158 105(3) . . ?
C03L C062 C158 113.7(16) . . ?
C157 C062 C158 102(2) . . ?
C07M C062 C072 113(2) . . ?
C07Y C062 C072 104.3(17) . . ?
C03L C062 C072 108.3(13) . . ?
C070 C063 C067 115.3(15) . . ?
O41 C064 C06R 104.3(11) . . ?
O025 C065 C06V 109.3(12) . . ?
C063 C067 C06O 114.5(13) . . ?
C046 C069 C06D 107.5(13) . . ?
C053 C06A C06C 105.7(12) . . ?
F01X C06B F017 106.1(10) . . ?
F01X C06B F00K 105.7(12) . . ?
F017 C06B F00K 105.4(10) . . ?
F01X C06B C05L 115.7(11) . . ?
F017 C06B C05L 112.7(12) . . ?
F00K C06B C05L 110.6(9) . . ?
C06A C06C O43 100.8(14) . . ?
C069 C06D O45 103.2(14) . . ?
C06D O45 C06W 99.9(16) . . ?
O01F C06H C079 111.4(18) . . ?
C07N O48 C160 105.1(18) . . ?
O025 C06K C07D 104.6(13) . . ?
C084 C06L O41 108.8(14) . . ?
C071 C06M C060 106.4(15) . . ?
O01P C06N C07Q 103.2(15) . . ?
C076 C06O C067 115.2(13) . . ?
C07U O43 C06C 98.3(15) . . ?
C084 C06R C064 104.5(13) . . ?
C074 C06S O01Q 109.6(16) . . ?
C07D C06V C065 105.1(14) . . ?
C046 C06W O45 103.5(15) . . ?
O01Q C06X C07B 101.3(18) . . ?
O01F C06Y C07V 99.2(18) . . ?
C063 C070 C075 114.6(18) . . ?
C06M C071 C05T 105.9(14) . . ?
C07J C073 C07G 117.0(16) . . ?
C06S C074 C07B 100.7(15) . . ?
C07A C076 C06O 113.7(14) . . ?
C160 C077 C07C 102.3(16) . . ?
C06H C079 C07V 102(2) . . ?
C074 C07B C06X 106.5(18) . . ?
C07N C07C C077 105.0(15) . . ?
C06V C07D C06K 110.0(16) . . ?
C07T C07E O01P 108.3(15) . . ?
C07L C07G C073 113.0(17) . . ?
C073 C07J C081 110.7(17) . . ?
C089 C07K C061 103(2) . . ?
O48 C07N C07C 100.9(19) . . ?
C07T C07Q C06N 106.9(18) . . ?
C07E C07T C07Q 110.6(19) . . ?
C053 C07U O43 105.7(15) . . ?
C079 C07V C06Y 108(2) . . ?
C08E C081 C07J 112(2) . . ?
C06L C084 C06R 107.0(15) . . ?
C07K C089 C05Z 119(2) . . ?
C081 C08E C085 105(3) . . ?
Cl1 C08J Cl3 114.4(15) . . ?
Cl1 C08J Cl2 108.0(14) . . ?
Cl3 C08J Cl2 109.2(14) . . ?
C114 O40 C117 114(2) . . ?
O40 C114 C116 105.2(17) . . ?
C116 C115 C117 103.5(18) . . ?
C115 C116 C114 108.5(18) . . ?
O40 C117 C115 104.8(17) . . ?
C132 C159 O47 110.4(18) . . ?
C131 C129 C132 105.5(16) . . ?
C159 O47 C131 107(2) . . ?
O47 C131 C129 96.8(19) . . ?
C159 C132 C129 103(2) . . ?
Cl4 C133 Cl6 111.0(8) . . ?
Cl9 C133 Cl8 111.1(18) . . ?
Cl9 C133 Cl7 110.1(17) . . ?
Cl8 C133 Cl7 109.0(15) . . ?
Cl4 C133 Cl5 107.7(7) . . ?
Cl6 C133 Cl5 108.6(8) . . ?
C137 C134 C135 96.2(14) . . ?
C139 C135 C134 97.5(19) . . ?
C138 C137 C134 137(3) . . ?
C137 C138 C140 93.4(13) . . ?
C136 C139 C135 104.5(14) . . ?
C144 C142 C145 114(2) . . ?
C144 C143 C141 115(2) . . ?
C143 C144 C142 124(4) . . ?
C147 C146 C145 110.6(19) . . ?
C142 C145 C146 167(5) . . ?
C151 O46 C150 106.5(18) . . ?
C149 C148 C151 109.9(13) . . ?
C148 C149 C150 105.4(13) . . ?
O46 C150 C149 98(2) . . ?
O46 C151 C148 100(2) . . ?

loop_
_geom_bond_atom_site_label_1
_geom_bond_atom_site_label_2
_geom_bond_distance
_geom_bond_site_symmetry_2
_geom_bond_publ_flag
Pd01 N41 1.931(8) . ?
Pd01 O32 1.950(7) . ?
Pd01 O33 1.994(6) . ?
Pd01 O34 2.058(7) . ?
Pd02 N35 1.943(8) . ?
Pd02 O26 1.957(6) . ?
Pd02 O27 2.006(7) . ?
Pd02 O30 2.064(7) . ?
Pd03 N38 1.933(8) . ?
Pd03 O49 1.947(7) . ?
Pd03 O01C 1.997(8) . ?
Pd03 O01M 2.057(8) . ?
Pd04 N40 1.931(9) . ?
Pd04 O37 1.958(7) . ?
Pd04 O38 1.993(7) . ?
Pd04 O01E 2.060(8) . ?
Mo05 O01Y 1.677(8) . ?
Mo05 O01V 1.699(8) . ?
Mo05 O29 1.937(7) . ?
Mo05 O015 1.990(7) . ?
Mo05 N36 2.258(8) . ?
Mo05 O01F 2.375(8) . ?
Mo06 O01L 1.666(9) . ?
Mo06 O01O 1.699(8) . ?
Mo06 O018 1.944(7) . ?
Mo06 O01H 1.985(7) . ?
Mo06 N37 2.253(8) . ?
Mo06 O01S 2.360(8) . ?
Mo07 O35 1.681(8) . ?
Mo07 O020 1.706(8) . ?
Mo07 O36 1.933(7) . ?
Mo07 O01D 1.978(7) . ?
Mo07 N39 2.235(8) . ?
Mo07 O01P 2.351(8) . ?
Mo08 O31 1.673(9) . ?
Mo08 O021 1.691(9) . ?
Mo08 O016 1.941(7) . ?
Mo08 O01K 1.980(8) . ?
Mo08 N022 2.261(9) . ?
Mo08 O01Q 2.346(9) . ?
F00C C04L 1.306(13) . ?
F00D C03C 1.329(12) . ?
F00E C03C 1.339(11) . ?
F00F C04S 1.331(12) . ?
F00G C03E 1.355(12) . ?
F00H C05B 1.307(13) . ?
F00I C04L 1.343(12) . ?
F00J C03E 1.351(13) . ?
F00K C06B 1.349(16) . ?
O49 C99 1.307(12) . ?
F00M C04O 1.321(14) . ?
F00N C03C 1.327(12) . ?
O29 C023 1.340(12) . ?
O32 C04N 1.294(12) . ?
O33 C103 1.330(11) . ?
F00R C05B 1.326(13) . ?
F00S C05B 1.342(12) . ?
F00T C03E 1.359(13) . ?
F00U C04S 1.353(12) . ?
O37 C02M 1.289(12) . ?
F00W C04O 1.318(13) . ?
O26 C030 1.298(12) . ?
F00Y C04L 1.323(12) . ?
F00Z C04S 1.317(13) . ?
O36 C04V 1.356(11) . ?
F012 C04O 1.332(13) . ?
O27 C90 1.350(12) . ?
O38 C057 1.334(14) . ?
O015 C055 1.341(12) . ?
O016 C03W 1.337(13) . ?
F017 C06B 1.335(16) . ?
O018 C031 1.330(12) . ?
F01A C05S 1.328(16) . ?
F01B C05S 1.372(19) . ?
O01C C05F 1.281(13) . ?
O01D C04E 1.343(12) . ?
O01F C06H 1.373(17) . ?
O01F C06Y 1.451(18) . ?
N35 C039 1.281(13) . ?
N35 C02Y 1.418(12) . ?
O01H C03Q 1.317(13) . ?
N38 C100 1.291(13) . ?
N38 C04I 1.425(12) . ?
N41 C112 1.321(12) . ?
N41 C028 1.432(11) . ?
O01K C04W 1.337(16) . ?
N36 C03D 1.285(14) . ?
N36 C03Y 1.402(12) . ?
O01P C07E 1.412(16) . ?
O01P C06N 1.439(14) . ?
O01Q C06X 1.397(19) . ?
O01Q C06S 1.460(16) . ?
N40 C108 1.263(13) . ?
N40 C04K 1.417(13) . ?
O01S C060 1.411(16) . ?
O01S C05T 1.438(14) . ?
N37 C041 1.306(12) . ?
N37 C04B 1.403(12) . ?
N39 C04X 1.313(12) . ?
N39 C03J 1.415(12) . ?
F01W C05S 1.346(16) . ?
F01X C06B 1.306(15) . ?
O01Z C061 1.422(13) . ?
O01Z C05Z 1.504(18) . ?
N022 C050 1.271(14) . ?
N022 C05C 1.406(12) . ?
C023 C02S 1.390(13) . ?
C023 C91 1.415(13) . ?
C98 C03K 1.391(13) . ?
C98 C049 1.394(12) . ?
O025 C065 1.429(18) . ?
O025 C06K 1.437(18) . ?
C028 C103 1.383(14) . ?
C028 C105 1.391(13) . ?
C90 C045 1.399(14) . ?
C90 C02Y 1.400(13) . ?
C99 C02Z 1.421(13) . ?
C99 C03M 1.438(13) . ?
C102 C105 1.368(13) . ?
C102 C04C 1.392(14) . ?
C102 C04A 1.555(13) . ?
C101 C04I 1.380(14) . ?
C101 C02J 1.388(14) . ?
C160 C077 1.35(2) . ?
C160 O48 1.47(2) . ?
C110 C03P 1.379(14) . ?
C110 C04V 1.404(12) . ?
C110 C02O 1.478(12) . ?
C94 C038 1.380(15) . ?
C94 C03I 1.381(14) . ?
C94 C03B 1.518(14) . ?
O41 C064 1.398(18) . ?
O41 C06L 1.42(2) . ?
C108 C03R 1.433(13) . ?
C103 C104 1.409(13) . ?
C02J C040 1.401(16) . ?
C02J C043 1.549(14) . ?
C104 C04C 1.371(14) . ?
C02L C039 1.418(13) . ?
C02L C030 1.428(13) . ?
C02L C04D 1.429(14) . ?
C02M C02O 1.408(13) . ?
C02M C03R 1.458(13) . ?
C112 C03U 1.385(14) . ?
C02O C109 1.363(14) . ?
C100 C02Z 1.422(14) . ?
C02R C106 1.383(15) . ?
C02R C03W 1.412(13) . ?
C02R C04Z 1.479(14) . ?
C02S C04J 1.360(15) . ?
C02S C035 1.503(12) . ?
C106 C03L 1.374(15) . ?
C92 C035 1.363(14) . ?
C92 C03F 1.424(14) . ?
C109 C047 1.415(14) . ?
C91 C04Y 1.391(15) . ?
C91 C03D 1.435(14) . ?
C107 C044 1.370(14) . ?
C107 C04M 1.406(12) . ?
C107 C04A 1.539(15) . ?
C02Y C03I 1.386(14) . ?
C02Z C048 1.427(14) . ?
C030 C035 1.404(13) . ?
C031 C03K 1.397(12) . ?
C031 C03A 1.405(13) . ?
C95 C037 1.379(13) . ?
C95 C152 1.395(14) . ?
C95 C03B 1.552(14) . ?
C152 C056 1.396(15) . ?
C111 C03T 1.352(15) . ?
C111 C054 1.386(14) . ?
C111 C05R 1.519(13) . ?
C036 C03O 1.377(12) . ?
C036 C04F 1.406(14) . ?
C037 C04B 1.373(14) . ?
C038 C045 1.368(14) . ?
C03A C052 1.391(13) . ?
C03A C041 1.433(13) . ?
C03B C04S 1.555(13) . ?
C03B C03C 1.559(13) . ?
C03E C04A 1.471(15) . ?
C03F C04D 1.362(14) . ?
C03F C03Z 1.515(15) . ?
C03G C05W 1.514(15) . ?
C03G C05Y 1.522(14) . ?
C03G C05Q 1.525(15) . ?
C03G C049 1.541(13) . ?
C03H C055 1.384(14) . ?
C03H C04T 1.412(15) . ?
C03J C04M 1.372(14) . ?
C03J C04E 1.381(14) . ?
C03K C03M 1.469(13) . ?
C03L C05D 1.383(15) . ?
C03L C062 1.508(17) . ?
C03M C03V 1.371(14) . ?
C03N C07O 1.476(19) . ?
C03N C047 1.501(15) . ?
C03N C078 1.516(18) . ?
C03N C06F 1.532(17) . ?
C03O C03P 1.388(14) . ?
C03O C05J 1.508(14) . ?
C03Q C056 1.391(13) . ?
C03Q C04B 1.395(14) . ?
C03R C03X 1.401(14) . ?
C03S C05D 1.378(15) . ?
C03S C03W 1.413(14) . ?
C03S C050 1.441(14) . ?
C03T C04Z 1.384(15) . ?
C03U C04N 1.419(14) . ?
C03U C054 1.425(14) . ?
C03V C04G 1.403(14) . ?
C03X C047 1.374(14) . ?
C03Y C051 1.378(13) . ?
C03Y C055 1.387(15) . ?
C03Z C05O 1.518(15) . ?
C03Z C93 1.530(18) . ?
C03Z C066 1.550(16) . ?
C040 C05K 1.371(16) . ?
C042 C04H 1.370(17) . ?
C042 C04U 1.408(14) . ?
C042 C05L 1.534(17) . ?
C043 C04O 1.520(15) . ?
C043 C04P 1.548(14) . ?
C043 C04L 1.558(15) . ?
C044 C058 1.362(15) . ?
C046 C069 1.36(2) . ?
C046 C06W 1.420(17) . ?
C048 C04G 1.352(14) . ?
C049 C052 1.367(13) . ?
C04A C05B 1.561(13) . ?
C04E C058 1.390(14) . ?
C04F C04V 1.407(13) . ?
C04F C04X 1.432(12) . ?
C04G C05A 1.545(14) . ?
C04H C05P 1.396(18) . ?
C04I C05F 1.417(16) . ?
C04J C05G 1.400(15) . ?
C04K C057 1.386(16) . ?
C04K C04U 1.398(15) . ?
C04N C04Z 1.410(14) . ?
C04P C04T 1.367(16) . ?
C04P C051 1.389(14) . ?
C04Q C05M 1.378(18) . ?
C04Q C059 1.407(14) . ?
C04Q C05L 1.528(17) . ?
C04W C05V 1.380(16) . ?
C04W C05C 1.385(17) . ?
C04Y C05G 1.395(15) . ?
C053 C07U 1.41(2) . ?
C053 C06A 1.424(17) . ?
C057 C05P 1.413(17) . ?
C059 C05C 1.356(16) . ?
C05A C06Q 1.514(16) . ?
C05A C05X 1.520(16) . ?
C05A C05N 1.531(15) . ?
C05E C05R 1.492(17) . ?
C05F C05K 1.410(15) . ?
C05G C05U 1.524(17) . ?
Cl1 C08J 1.701(17) . ?
C05J C07H 1.48(2) . ?
C05J C06E 1.499(17) . ?
C05J C06U 1.54(2) . ?
C05L C06B 1.515(16) . ?
C05L C05S 1.544(17) . ?
C05M C05V 1.38(2) . ?
C05R C068 1.522(18) . ?
C05R C06J 1.529(17) . ?
C05T C071 1.53(2) . ?
C05U C153 1.41(5) . ?
C05U C155 1.44(5) . ?
C05U C08F 1.46(4) . ?
C05U C113 1.51(4) . ?
C05U C08D 1.57(3) . ?
C05U C154 1.61(4) . ?
C05Z C089 1.44(3) . ?
C060 C06M 1.50(2) . ?
C061 C07K 1.63(4) . ?
C062 C156 1.44(5) . ?
C062 C07M 1.46(4) . ?
C062 C07Y 1.51(3) . ?
C062 C157 1.52(3) . ?
C062 C158 1.55(4) . ?
C062 C072 1.59(3) . ?
C063 C070 1.50(2) . ?
C063 C067 1.51(2) . ?
C064 C06R 1.527(19) . ?
C065 C06V 1.45(2) . ?
C067 C06O 1.53(2) . ?
C069 C06D 1.50(2) . ?
C06A C06C 1.527(19) . ?
C06C O43 1.60(3) . ?
C06D O45 1.53(2) . ?
O45 C06W 1.53(2) . ?
C06H C079 1.42(2) . ?
O48 C07N 1.44(3) . ?
C06K C07D 1.46(2) . ?
C06L C084 1.41(3) . ?
C06M C071 1.47(3) . ?
C06N C07Q 1.48(3) . ?
C06O C076 1.487(19) . ?
O43 C07U 1.49(3) . ?
C06R C084 1.47(2) . ?
C06S C074 1.43(2) . ?
C06V C07D 1.40(3) . ?
C06X C07B 1.55(3) . ?
C06Y C07V 1.57(3) . ?
C070 C075 1.51(3) . ?
C073 C07J 1.45(3) . ?
C073 C07G 1.52(2) . ?
C074 C07B 1.49(3) . ?
C076 C07A 1.48(2) . ?
C077 C07C 1.61(3) . ?
C079 C07V 1.43(4) . ?
C07C C07N 1.46(3) . ?
C07E C07T 1.33(2) . ?
C07G C07L 1.52(3) . ?
C07J C081 1.58(3) . ?
C07K C089 1.30(3) . ?
Cl2 C08J 1.761(18) . ?
C07Q C07T 1.43(3) . ?
C081 C08E 1.47(3) . ?
Cl3 C08J 1.726(18) . ?
C085 C08E 1.58(3) . ?
O40 C114 1.32(3) . ?
O40 C117 1.39(3) . ?
C114 C116 1.48(3) . ?
C115 C116 1.42(3) . ?
C115 C117 1.54(4) . ?
C159 C132 1.35(2) . ?
C159 O47 1.45(3) . ?
C129 C131 1.55(3) . ?
C129 C132 1.61(4) . ?
O47 C131 1.49(3) . ?
Cl4 C133 1.725(13) . ?
Cl5 C133 1.792(14) . ?
Cl6 C133 1.729(13) . ?
C133 Cl9 1.74(2) . ?
C133 Cl8 1.75(2) . ?
C133 Cl7 1.778(16) . ?
C134 C137 1.718(19) . ?
C134 C135 1.726(19) . ?
C135 C139 1.656(18) . ?
C136 C139 1.645(18) . ?
C137 C138 1.716(19) . ?
C138 C140 1.80(2) . ?
C141 C143 1.502(19) . ?
C142 C144 1.51(2) . ?
C142 C145 1.54(2) . ?
C143 C144 1.492(19) . ?
C147 C146 1.52(2) . ?
C146 C145 1.56(2) . ?
O46 C151 1.458(19) . ?
O46 C150 1.477(19) . ?
C148 C149 1.413(16) . ?
C148 C151 1.505(18) . ?
C149 C150 1.520(18) . ?

loop_
_geom_torsion_atom_site_label_1
_geom_torsion_atom_site_label_2
_geom_torsion_atom_site_label_3
_geom_torsion_atom_site_label_4
_geom_torsion
_geom_torsion_site_symmetry_1
_geom_torsion_site_symmetry_2
_geom_torsion_site_symmetry_3
_geom_torsion_site_symmetry_4
_geom_torsion_publ_flag
Mo05 O29 C023 C02S -149.1(7) . . . . ?
Mo05 O29 C023 C91 38.2(13) . . . . ?
C112 N41 C028 C103 -168.2(10) . . . . ?
Pd01 N41 C028 C103 10.2(10) . . . . ?
C112 N41 C028 C105 16.4(16) . . . . ?
Pd01 N41 C028 C105 -165.2(8) . . . . ?
Pd02 O27 C90 C045 -174.5(8) . . . . ?
Pd02 O27 C90 C02Y 7.6(11) . . . . ?
Pd03 O49 C99 C02Z -0.8(13) . . . . ?
Pd03 O49 C99 C03M -179.2(6) . . . . ?
C04K N40 C108 C03R -174.1(9) . . . . ?
Pd04 N40 C108 C03R 11.9(14) . . . . ?
Pd01 O33 C103 C028 -4.7(11) . . . . ?
Pd01 O33 C103 C104 174.1(8) . . . . ?
C105 C028 C103 O33 172.0(9) . . . . ?
N41 C028 C103 O33 -3.5(14) . . . . ?
C105 C028 C103 C104 -6.8(15) . . . . ?
N41 C028 C103 C104 177.7(9) . . . . ?
C04I C101 C02J C040 -2.0(15) . . . . ?
C04I C101 C02J C043 176.2(8) . . . . ?
O33 C103 C104 C04C -174.8(10) . . . . ?
C028 C103 C104 C04C 4.1(16) . . . . ?
Pd04 O37 C02M C02O -178.9(6) . . . . ?
Pd04 O37 C02M C03R -1.9(13) . . . . ?
C028 N41 C112 C03U -172.7(10) . . . . ?
Pd01 N41 C112 C03U 9.1(15) . . . . ?
O37 C02M C02O C109 -178.4(8) . . . . ?
C03R C02M C02O C109 4.3(13) . . . . ?
O37 C02M C02O C110 3.5(13) . . . . ?
C03R C02M C02O C110 -173.8(8) . . . . ?
C03P C110 C02O C109 127.1(11) . . . . ?
C04V C110 C02O C109 -55.9(13) . . . . ?
C03P C110 C02O C02M -54.7(13) . . . . ?
C04V C110 C02O C02M 122.3(10) . . . . ?
C04I N38 C100 C02Z 176.7(9) . . . . ?
Pd03 N38 C100 C02Z -7.5(13) . . . . ?
C04C C102 C105 C028 0.2(14) . . . . ?
C04A C102 C105 C028 -172.1(9) . . . . ?
C103 C028 C105 C102 4.8(15) . . . . ?
N41 C028 C105 C102 179.8(9) . . . . ?
O29 C023 C02S C04J -176.8(9) . . . . ?
C91 C023 C02S C04J -3.8(14) . . . . ?
O29 C023 C02S C035 3.7(13) . . . . ?
C91 C023 C02S C035 176.7(8) . . . . ?
C03W C02R C106 C03L -2.2(16) . . . . ?
C04Z C02R C106 C03L 175.2(10) . . . . ?
C02M C02O C109 C047 0.6(15) . . . . ?
C110 C02O C109 C047 178.7(9) . . . . ?
O29 C023 C91 C04Y 177.3(9) . . . . ?
C02S C023 C91 C04Y 4.5(14) . . . . ?
O29 C023 C91 C03D 4.5(14) . . . . ?
C02S C023 C91 C03D -168.3(9) . . . . ?
O27 C90 C02Y C03I -172.6(9) . . . . ?
C045 C90 C02Y C03I 9.3(15) . . . . ?
O27 C90 C02Y N35 0.9(14) . . . . ?
C045 C90 C02Y N35 -177.2(9) . . . . ?
C039 N35 C02Y C03I -15.4(16) . . . . ?
Pd02 N35 C02Y C03I 163.8(8) . . . . ?
C039 N35 C02Y C90 171.7(10) . . . . ?
Pd02 N35 C02Y C90 -9.1(11) . . . . ?
O49 C99 C02Z C100 12.4(15) . . . . ?
C03M C99 C02Z C100 -169.3(8) . . . . ?
O49 C99 C02Z C048 -174.6(8) . . . . ?
C03M C99 C02Z C048 3.8(13) . . . . ?
N38 C100 C02Z C99 -7.9(15) . . . . ?
N38 C100 C02Z C048 179.0(8) . . . . ?
Pd02 O26 C030 C035 179.8(7) . . . . ?
Pd02 O26 C030 C02L 1.8(14) . . . . ?
C039 C02L C030 O26 3.6(17) . . . . ?
C04D C02L C030 O26 -178.7(10) . . . . ?
C039 C02L C030 C035 -174.4(10) . . . . ?
C04D C02L C030 C035 3.3(14) . . . . ?
Mo06 O018 C031 C03K -150.7(8) . . . . ?
Mo06 O018 C031 C03A 32.7(15) . . . . ?
C037 C95 C152 C056 1.9(15) . . . . ?
C03B C95 C152 C056 -174.9(9) . . . . ?
C03F C92 C035 C030 -0.3(16) . . . . ?
C03F C92 C035 C02S 177.3(9) . . . . ?
O26 C030 C035 C92 -179.2(9) . . . . ?
C02L C030 C035 C92 -1.1(14) . . . . ?
O26 C030 C035 C02S 3.1(14) . . . . ?
C02L C030 C035 C02S -178.8(9) . . . . ?
C04J C02S C035 C92 -121.5(11) . . . . ?
C023 C02S C035 C92 58.0(13) . . . . ?
C04J C02S C035 C030 56.2(13) . . . . ?
C023 C02S C035 C030 -124.3(10) . . . . ?
C152 C95 C037 C04B 0.3(15) . . . . ?
C03B C95 C037 C04B 177.3(9) . . . . ?
C03I C94 C038 C045 4.3(15) . . . . ?
C03B C94 C038 C045 -167.7(10) . . . . ?
C02Y N35 C039 C02L 173.3(10) . . . . ?
Pd02 N35 C039 C02L -5.7(15) . . . . ?
C030 C02L C039 N35 -1.4(17) . . . . ?
C04D C02L C039 N35 -179.2(10) . . . . ?
O018 C031 C03A C052 -179.9(10) . . . . ?
C03K C031 C03A C052 3.5(15) . . . . ?
O018 C031 C03A C041 5.9(16) . . . . ?
C03K C031 C03A C041 -170.7(10) . . . . ?
C038 C94 C03B C95 121.3(10) . . . . ?
C03I C94 C03B C95 -50.6(11) . . . . ?
C038 C94 C03B C04S -114.7(11) . . . . ?
C03I C94 C03B C04S 73.4(11) . . . . ?
C038 C94 C03B C03C 3.9(14) . . . . ?
C03I C94 C03B C03C -168.1(9) . . . . ?
C037 C95 C03B C94 -43.2(11) . . . . ?
C152 C95 C03B C94 133.7(10) . . . . ?
C037 C95 C03B C04S -163.9(9) . . . . ?
C152 C95 C03B C04S 13.1(14) . . . . ?
C037 C95 C03B C03C 78.8(10) . . . . ?
C152 C95 C03B C03C -104.3(10) . . . . ?
C94 C03B C03C F00N 173.4(8) . . . . ?
C95 C03B C03C F00N 54.2(10) . . . . ?
C04S C03B C03C F00N -67.5(11) . . . . ?
C94 C03B C03C F00D -64.9(10) . . . . ?
C95 C03B C03C F00D 175.9(7) . . . . ?
C04S C03B C03C F00D 54.2(11) . . . . ?
C94 C03B C03C F00E 54.4(12) . . . . ?
C95 C03B C03C F00E -64.8(10) . . . . ?
C04S C03B C03C F00E 173.5(9) . . . . ?
C03Y N36 C03D C91 174.0(9) . . . . ?
Mo05 N36 C03D C91 -17.3(14) . . . . ?
C04Y C91 C03D N36 176.1(10) . . . . ?
C023 C91 C03D N36 -11.0(15) . . . . ?
C035 C92 C03F C04D -0.6(16) . . . . ?
C035 C92 C03F C03Z 177.6(10) . . . . ?
C038 C94 C03I C02Y -0.7(15) . . . . ?
C03B C94 C03I C02Y 171.8(9) . . . . ?
C90 C02Y C03I C94 -6.1(15) . . . . ?
N35 C02Y C03I C94 -178.8(10) . . . . ?
C04X N39 C03J C04M 22.7(16) . . . . ?
Mo07 N39 C03J C04M -168.3(8) . . . . ?
C04X N39 C03J C04E -161.1(10) . . . . ?
Mo07 N39 C03J C04E 7.8(11) . . . . ?
C049 C98 C03K C031 -0.6(15) . . . . ?
C049 C98 C03K C03M -179.6(9) . . . . ?
O018 C031 C03K C98 -179.5(9) . . . . ?
C03A C031 C03K C98 -2.8(15) . . . . ?
O018 C031 C03K C03M -0.5(15) . . . . ?
C03A C031 C03K C03M 176.3(9) . . . . ?
C02R C106 C03L C05D 1.2(17) . . . . ?
C02R C106 C03L C062 179.8(11) . . . . ?
O49 C99 C03M C03V 175.9(8) . . . . ?
C02Z C99 C03M C03V -2.6(13) . . . . ?
O49 C99 C03M C03K -5.1(13) . . . . ?
C02Z C99 C03M C03K 176.4(8) . . . . ?
C98 C03K C03M C03V -127.3(10) . . . . ?
C031 C03K C03M C03V 53.7(13) . . . . ?
C98 C03K C03M C99 53.7(13) . . . . ?
C031 C03K C03M C99 -125.3(10) . . . . ?
C04F C036 C03O C03P 2.7(16) . . . . ?
C04F C036 C03O C05J -176.6(11) . . . . ?
C04V C110 C03P C03O 0.7(16) . . . . ?
C02O C110 C03P C03O 177.8(10) . . . . ?
C036 C03O C03P C110 -2.9(17) . . . . ?
C05J C03O C03P C110 176.4(11) . . . . ?
Mo06 O01H C03Q C056 -176.3(8) . . . . ?
Mo06 O01H C03Q C04B 2.6(14) . . . . ?
N40 C108 C03R C03X 178.2(9) . . . . ?
N40 C108 C03R C02M 0.1(15) . . . . ?
O37 C02M C03R C03X 176.5(9) . . . . ?
C02O C02M C03R C03X -6.4(13) . . . . ?
O37 C02M C03R C108 -5.5(15) . . . . ?
C02O C02M C03R C108 171.6(9) . . . . ?
C054 C111 C03T C04Z -2.2(17) . . . . ?
C05R C111 C03T C04Z 178.6(10) . . . . ?
N41 C112 C03U C04N 0.4(18) . . . . ?
N41 C112 C03U C054 177.7(10) . . . . ?
C99 C03M C03V C04G -0.3(14) . . . . ?
C03K C03M C03V C04G -179.3(9) . . . . ?
Mo08 O016 C03W C02R 146.7(7) . . . . ?
Mo08 O016 C03W C03S -35.5(14) . . . . ?
C106 C02R C03W O016 -179.9(9) . . . . ?
C04Z C02R C03W O016 2.8(14) . . . . ?
C106 C02R C03W C03S 2.2(14) . . . . ?
C04Z C02R C03W C03S -175.1(9) . . . . ?
C05D C03S C03W O016 -179.4(10) . . . . ?
C050 C03S C03W O016 -6.1(16) . . . . ?
C05D C03S C03W C02R -1.6(15) . . . . ?
C050 C03S C03W C02R 171.7(10) . . . . ?
C108 C03R C03X C047 -174.3(9) . . . . ?
C02M C03R C03X C047 3.9(14) . . . . ?
C03D N36 C03Y C051 -23.8(15) . . . . ?
Mo05 N36 C03Y C051 166.3(8) . . . . ?
C03D N36 C03Y C055 161.0(10) . . . . ?
Mo05 N36 C03Y C055 -8.9(10) . . . . ?
C04D C03F C03Z C05O -8.2(17) . . . . ?
C92 C03F C03Z C05O 173.7(11) . . . . ?
C04D C03F C03Z C93 112.2(12) . . . . ?
C92 C03F C03Z C93 -65.9(14) . . . . ?
C04D C03F C03Z C066 -127.5(12) . . . . ?
C92 C03F C03Z C066 54.4(14) . . . . ?
C101 C02J C040 C05K 3.2(16) . . . . ?
C043 C02J C040 C05K -174.8(10) . . . . ?
C04B N37 C041 C03A 173.5(9) . . . . ?
Mo06 N37 C041 C03A -18.3(14) . . . . ?
C052 C03A C041 N37 176.5(10) . . . . ?
C031 C03A C041 N37 -9.1(16) . . . . ?
C101 C02J C043 C04O -165.2(9) . . . . ?
C040 C02J C043 C04O 12.8(14) . . . . ?
C101 C02J C043 C04P -46.0(12) . . . . ?
C040 C02J C043 C04P 132.0(11) . . . . ?
C101 C02J C043 C04L 74.2(11) . . . . ?
C040 C02J C043 C04L -107.8(12) . . . . ?
C04M C107 C044 C058 -4.2(15) . . . . ?
C04A C107 C044 C058 177.3(10) . . . . ?
C94 C038 C045 C90 -0.9(17) . . . . ?
O27 C90 C045 C038 176.0(10) . . . . ?
C02Y C90 C045 C038 -6.0(16) . . . . ?
C03R C03X C047 C109 1.0(14) . . . . ?
C03R C03X C047 C03N 179.3(9) . . . . ?
C02O C109 C047 C03X -3.4(14) . . . . ?
C02O C109 C047 C03N 178.2(9) . . . . ?
C07O C03N C047 C03X 121.5(15) . . . . ?
C078 C03N C047 C03X -117.1(13) . . . . ?
C06F C03N C047 C03X -0.6(15) . . . . ?
C07O C03N C047 C109 -60.3(16) . . . . ?
C078 C03N C047 C109 61.1(14) . . . . ?
C06F C03N C047 C109 177.7(11) . . . . ?
C99 C02Z C048 C04G -2.2(14) . . . . ?
C100 C02Z C048 C04G 171.3(9) . . . . ?
C03K C98 C049 C052 3.3(15) . . . . ?
C03K C98 C049 C03G -177.7(9) . . . . ?
C05W C03G C049 C052 121.4(11) . . . . ?
C05Y C03G C049 C052 0.1(15) . . . . ?
C05Q C03G C049 C052 -119.7(11) . . . . ?
C05W C03G C049 C98 -57.5(12) . . . . ?
C05Y C03G C049 C98 -178.8(10) . . . . ?
C05Q C03G C049 C98 61.4(12) . . . . ?
F00J C03E C04A C107 -174.7(8) . . . . ?
F00G C03E C04A C107 64.6(11) . . . . ?
F00T C03E C04A C107 -52.8(11) . . . . ?
F00J C03E C04A C102 64.8(12) . . . . ?
F00G C03E C04A C102 -55.9(12) . . . . ?
F00T C03E C04A C102 -173.3(8) . . . . ?
F00J C03E C04A C05B -52.5(12) . . . . ?
F00G C03E C04A C05B -173.2(9) . . . . ?
F00T C03E C04A C05B 69.3(12) . . . . ?
C044 C107 C04A C03E 101.7(12) . . . . ?
C04M C107 C04A C03E -76.9(11) . . . . ?
C044 C107 C04A C102 -134.4(10) . . . . ?
C04M C107 C04A C102 47.1(11) . . . . ?
C044 C107 C04A C05B -18.3(14) . . . . ?
C04M C107 C04A C05B 163.1(9) . . . . ?
C105 C102 C04A C03E 167.9(9) . . . . ?
C04C C102 C04A C03E -4.0(14) . . . . ?
C105 C102 C04A C107 46.6(11) . . . . ?
C04C C102 C04A C107 -125.3(10) . . . . ?
C105 C102 C04A C05B -73.3(11) . . . . ?
C04C C102 C04A C05B 114.8(10) . . . . ?
C95 C037 C04B C03Q -3.4(15) . . . . ?
C95 C037 C04B N37 179.2(9) . . . . ?
O01H C03Q C04B C037 -174.7(9) . . . . ?
C056 C03Q C04B C037 4.3(15) . . . . ?
O01H C03Q C04B N37 3.0(14) . . . . ?
C056 C03Q C04B N37 -178.0(9) . . . . ?
C041 N37 C04B C037 -19.2(15) . . . . ?
Mo06 N37 C04B C037 171.3(8) . . . . ?
C041 N37 C04B C03Q 163.3(9) . . . . ?
Mo06 N37 C04B C03Q -6.3(10) . . . . ?
C103 C104 C04C C102 0.7(17) . . . . ?
C105 C102 C04C C104 -2.9(16) . . . . ?
C04A C102 C04C C104 168.9(10) . . . . ?
C92 C03F C04D C02L 2.9(16) . . . . ?
C03Z C03F C04D C02L -175.2(10) . . . . ?
C039 C02L C04D C03F 173.5(10) . . . . ?
C030 C02L C04D C03F -4.4(16) . . . . ?
Mo07 O01D C04E C03J -1.4(13) . . . . ?
Mo07 O01D C04E C058 175.6(8) . . . . ?
C04M C03J C04E O01D 171.5(10) . . . . ?
N39 C03J C04E O01D -4.7(14) . . . . ?
C04M C03J C04E C058 -5.7(15) . . . . ?
N39 C03J C04E C058 178.1(9) . . . . ?
C03O C036 C04F C04V -0.6(16) . . . . ?
C03O C036 C04F C04X -174.9(10) . . . . ?
C02Z C048 C04G C03V -0.7(14) . . . . ?
C02Z C048 C04G C05A -179.3(9) . . . . ?
C03M C03V C04G C048 2.0(14) . . . . ?
C03M C03V C04G C05A -179.4(9) . . . . ?
C04U C042 C04H C05P -2.7(17) . . . . ?
C05L C042 C04H C05P 175.6(11) . . . . ?
C02J C101 C04I C05F -1.5(15) . . . . ?
C02J C101 C04I N38 180.0(9) . . . . ?
C100 N38 C04I C101 -16.6(14) . . . . ?
Pd03 N38 C04I C101 167.0(8) . . . . ?
C100 N38 C04I C05F 164.8(9) . . . . ?
Pd03 N38 C04I C05F -11.6(10) . . . . ?
C023 C02S C04J C05G 1.6(16) . . . . ?
C035 C02S C04J C05G -179.0(10) . . . . ?
C108 N40 C04K C057 -167.0(10) . . . . ?
Pd04 N40 C04K C057 7.8(10) . . . . ?
C108 N40 C04K C04U 17.2(14) . . . . ?
Pd04 N40 C04K C04U -168.0(8) . . . . ?
C04O C043 C04L F00C 172.9(9) . . . . ?
C04P C043 C04L F00C 55.1(11) . . . . ?
C02J C043 C04L F00C -63.9(11) . . . . ?
C04O C043 C04L F00Y 49.4(13) . . . . ?
C04P C043 C04L F00Y -68.5(11) . . . . ?
C02J C043 C04L F00Y 172.6(9) . . . . ?
C04O C043 C04L F00I -70.0(11) . . . . ?
C04P C043 C04L F00I 172.2(8) . . . . ?
C02J C043 C04L F00I 53.2(10) . . . . ?
C04E C03J C04M C107 2.9(15) . . . . ?
N39 C03J C04M C107 178.7(9) . . . . ?
C044 C107 C04M C03J 2.0(14) . . . . ?
C04A C107 C04M C03J -179.3(9) . . . . ?
Pd01 O32 C04N C04Z 178.1(7) . . . . ?
Pd01 O32 C04N C03U -3.4(15) . . . . ?
C112 C03U C04N O32 -3.6(18) . . . . ?
C054 C03U C04N O32 179.3(10) . . . . ?
C112 C03U C04N C04Z 174.9(10) . . . . ?
C054 C03U C04N C04Z -2.2(15) . . . . ?
C04P C043 C04O F00W 52.1(12) . . . . ?
C02J C043 C04O F00W 172.6(8) . . . . ?
C04L C043 C04O F00W -68.2(12) . . . . ?
C04P C043 C04O F00M -68.2(12) . . . . ?
C02J C043 C04O F00M 52.2(12) . . . . ?
C04L C043 C04O F00M 171.4(9) . . . . ?
C04P C043 C04O F012 171.3(9) . . . . ?
C02J C043 C04O F012 -68.3(12) . . . . ?
C04L C043 C04O F012 51.0(13) . . . . ?
C04O C043 C04P C04T -106.0(12) . . . . ?
C02J C043 C04P C04T 130.8(11) . . . . ?
C04L C043 C04P C04T 13.2(13) . . . . ?
C04O C043 C04P C051 74.4(11) . . . . ?
C02J C043 C04P C051 -48.7(12) . . . . ?
C04L C043 C04P C051 -166.3(8) . . . . ?
C94 C03B C04S F00Z 53.5(11) . . . . ?
C95 C03B C04S F00Z 174.5(8) . . . . ?
C03C C03B C04S F00Z -68.8(11) . . . . ?
C94 C03B C04S F00F -66.4(11) . . . . ?
C95 C03B C04S F00F 54.6(12) . . . . ?
C03C C03B C04S F00F 171.2(9) . . . . ?
C94 C03B C04S F00U 172.9(8) . . . . ?
C95 C03B C04S F00U -66.1(11) . . . . ?
C03C C03B C04S F00U 50.5(12) . . . . ?
C051 C04P C04T C03H 1.2(16) . . . . ?
C043 C04P C04T C03H -178.3(10) . . . . ?
C055 C03H C04T C04P 0.3(17) . . . . ?
C057 C04K C04U C042 4.1(14) . . . . ?
N40 C04K C04U C042 179.6(9) . . . . ?
C04H C042 C04U C04K 1.1(15) . . . . ?
C05L C042 C04U C04K -177.4(9) . . . . ?
Mo07 O36 C04V C110 145.4(7) . . . . ?
Mo07 O36 C04V C04F -38.0(13) . . . . ?
C03P C110 C04V O36 178.3(9) . . . . ?
C02O C110 C04V O36 1.2(14) . . . . ?
C03P C110 C04V C04F 1.6(15) . . . . ?
C02O C110 C04V C04F -175.5(9) . . . . ?
C036 C04F C04V O36 -178.3(9) . . . . ?
C04X C04F C04V O36 -4.2(16) . . . . ?
C036 C04F C04V C110 -1.7(15) . . . . ?
C04X C04F C04V C110 172.4(10) . . . . ?
Mo08 O01K C04W C05V 170.4(10) . . . . ?
Mo08 O01K C04W C05C -9.0(15) . . . . ?
C03J N39 C04X C04F -177.0(10) . . . . ?
Mo07 N39 C04X C04F 15.4(15) . . . . ?
C036 C04F C04X N39 -173.9(10) . . . . ?
C04V C04F C04X N39 11.9(17) . . . . ?
C023 C91 C04Y C05G -3.0(16) . . . . ?
C03D C91 C04Y C05G 170.0(10) . . . . ?
C111 C03T C04Z C04N 2.9(17) . . . . ?
C111 C03T C04Z C02R -176.4(10) . . . . ?
O32 C04N C04Z C03T 178.2(9) . . . . ?
C03U C04N C04Z C03T -0.5(15) . . . . ?
O32 C04N C04Z C02R -2.5(14) . . . . ?
C03U C04N C04Z C02R 178.8(9) . . . . ?
C106 C02R C04Z C03T 123.0(11) . . . . ?
C03W C02R C04Z C03T -59.7(14) . . . . ?
C106 C02R C04Z C04N -56.3(13) . . . . ?
C03W C02R C04Z C04N 121.0(11) . . . . ?
C05C N022 C050 C03S -174.5(10) . . . . ?
Mo08 N022 C050 C03S 17.3(15) . . . . ?
C05D C03S C050 N022 -175.3(11) . . . . ?
C03W C03S C050 N022 11.3(17) . . . . ?
C055 C03Y C051 C04P -3.4(15) . . . . ?
N36 C03Y C051 C04P -178.3(9) . . . . ?
C04T C04P C051 C03Y 0.3(15) . . . . ?
C043 C04P C051 C03Y 179.9(8) . . . . ?
C98 C049 C052 C03A -2.6(15) . . . . ?
C03G C049 C052 C03A 178.5(10) . . . . ?
C031 C03A C052 C049 -0.7(16) . . . . ?
C041 C03A C052 C049 173.8(10) . . . . ?
C03T C111 C054 C03U -0.8(16) . . . . ?
C05R C111 C054 C03U 178.4(10) . . . . ?
C112 C03U C054 C111 -174.4(10) . . . . ?
C04N C03U C054 C111 3.0(17) . . . . ?
Mo05 O015 C055 C03H -170.5(8) . . . . ?
Mo05 O015 C055 C03Y 8.5(13) . . . . ?
C04T C03H C055 O015 175.6(10) . . . . ?
C04T C03H C055 C03Y -3.3(16) . . . . ?
C051 C03Y C055 O015 -174.0(9) . . . . ?
N36 C03Y C055 O015 1.5(14) . . . . ?
C051 C03Y C055 C03H 4.9(16) . . . . ?
N36 C03Y C055 C03H -179.6(9) . . . . ?
O01H C03Q C056 C152 176.9(10) . . . . ?
C04B C03Q C056 C152 -2.1(16) . . . . ?
C95 C152 C056 C03Q -0.9(16) . . . . ?
Pd04 O38 C057 C04K -2.9(13) . . . . ?
Pd04 O38 C057 C05P 177.4(9) . . . . ?
C04U C04K C057 O38 172.7(10) . . . . ?
N40 C04K C057 O38 -3.2(15) . . . . ?
C04U C04K C057 C05P -7.6(16) . . . . ?
N40 C04K C057 C05P 176.5(10) . . . . ?
C107 C044 C058 C04E 1.5(16) . . . . ?
O01D C04E C058 C044 -173.6(10) . . . . ?
C03J C04E C058 C044 3.4(15) . . . . ?
C05M C04Q C059 C05C 0.1(15) . . . . ?
C05L C04Q C059 C05C -177.9(9) . . . . ?
C048 C04G C05A C06Q -2.5(15) . . . . ?
C03V C04G C05A C06Q 179.0(10) . . . . ?
C048 C04G C05A C05X -122.4(11) . . . . ?
C03V C04G C05A C05X 59.1(13) . . . . ?
C048 C04G C05A C05N 117.4(11) . . . . ?
C03V C04G C05A C05N -61.2(13) . . . . ?
C03E C04A C05B F00H -172.4(9) . . . . ?
C107 C04A C05B F00H -51.8(12) . . . . ?
C102 C04A C05B F00H 65.5(11) . . . . ?
C03E C04A C05B F00R 66.9(11) . . . . ?
C107 C04A C05B F00R -172.6(8) . . . . ?
C102 C04A C05B F00R -55.3(11) . . . . ?
C03E C04A C05B F00S -51.7(12) . . . . ?
C107 C04A C05B F00S 68.9(11) . . . . ?
C102 C04A C05B F00S -173.9(8) . . . . ?
C04Q C059 C05C C04W 3.8(16) . . . . ?
C04Q C059 C05C N022 178.2(9) . . . . ?
O01K C04W C05C C059 175.0(11) . . . . ?
C05V C04W C05C C059 -4.4(18) . . . . ?
O01K C04W C05C N022 0.1(15) . . . . ?
C05V C04W C05C N022 -179.4(11) . . . . ?
C050 N022 C05C C059 22.9(16) . . . . ?
Mo08 N022 C05C C059 -167.6(9) . . . . ?
C050 N022 C05C C04W -162.3(11) . . . . ?
Mo08 N022 C05C C04W 7.1(11) . . . . ?
C03W C03S C05D C03L 0.7(17) . . . . ?
C050 C03S C05D C03L -172.6(11) . . . . ?
C106 C03L C05D C03S -0.5(16) . . . . ?
C062 C03L C05D C03S -179.0(11) . . . . ?
Pd03 O01C C05F C05K -173.9(9) . . . . ?
Pd03 O01C C05F C04I 0.0(13) . . . . ?
C101 C04I C05F O01C -170.7(10) . . . . ?
N38 C04I C05F O01C 8.0(15) . . . . ?
C101 C04I C05F C05K 3.6(15) . . . . ?
N38 C04I C05F C05K -177.7(9) . . . . ?
C91 C04Y C05G C04J 0.7(16) . . . . ?
C91 C04Y C05G C05U 179.1(11) . . . . ?
C02S C04J C05G C04Y 0.0(17) . . . . ?
C02S C04J C05G C05U -178.3(11) . . . . ?
C036 C03O C05J C07H 115.8(14) . . . . ?
C03P C03O C05J C07H -63.5(16) . . . . ?
C036 C03O C05J C06E -8.5(18) . . . . ?
C03P C03O C05J C06E 172.3(13) . . . . ?
C036 C03O C05J C06U -125.9(14) . . . . ?
C03P C03O C05J C06U 54.8(17) . . . . ?
C02J C040 C05K C05F -1.1(19) . . . . ?
O01C C05F C05K C040 171.9(12) . . . . ?
C04I C05F C05K C040 -2.3(18) . . . . ?
C05M C04Q C05L C06B -10.3(16) . . . . ?
C059 C04Q C05L C06B 167.5(10) . . . . ?
C05M C04Q C05L C042 -133.1(12) . . . . ?
C059 C04Q C05L C042 44.7(13) . . . . ?
C05M C04Q C05L C05S 107.1(14) . . . . ?
C059 C04Q C05L C05S -75.1(13) . . . . ?
C04H C042 C05L C06B 104.5(13) . . . . ?
C04U C042 C05L C06B -77.2(12) . . . . ?
C04H C042 C05L C04Q -130.0(12) . . . . ?
C04U C042 C05L C04Q 48.4(12) . . . . ?
C04H C042 C05L C05S -12.5(15) . . . . ?
C04U C042 C05L C05S 165.8(9) . . . . ?
C059 C04Q C05M C05V -3.5(18) . . . . ?
C05L C04Q C05M C05V 174.3(12) . . . . ?
C042 C04H C05P C057 -0.8(19) . . . . ?
O38 C057 C05P C04H -174.4(11) . . . . ?
C04K C057 C05P C04H 5.9(18) . . . . ?
C03T C111 C05R C05E 58.2(14) . . . . ?
C054 C111 C05R C05E -120.9(12) . . . . ?
C03T C111 C05R C068 -61.3(14) . . . . ?
C054 C111 C05R C068 119.6(12) . . . . ?
C03T C111 C05R C06J 179.1(12) . . . . ?
C054 C111 C05R C06J -0.1(17) . . . . ?
C06B C05L C05S F01A -171.8(13) . . . . ?
C04Q C05L C05S F01A 66.7(16) . . . . ?
C042 C05L C05S F01A -54.1(16) . . . . ?
C06B C05L C05S F01W -49.3(18) . . . . ?
C04Q C05L C05S F01W -170.8(12) . . . . ?
C042 C05L C05S F01W 68.4(15) . . . . ?
C06B C05L C05S F01B 69.7(14) . . . . ?
C04Q C05L C05S F01B -51.8(12) . . . . ?
C042 C05L C05S F01B -172.6(9) . . . . ?
C060 O01S C05T C071 -9.1(17) . . . . ?
Mo06 O01S C05T C071 170.8(12) . . . . ?
C04Y C05G C05U C153 124(3) . . . . ?
C04J C05G C05U C153 -57(3) . . . . ?
C04Y C05G C05U C155 -7(3) . . . . ?
C04J C05G C05U C155 171(3) . . . . ?
C04Y C05G C05U C08F 163(3) . . . . ?
C04J C05G C05U C08F -18(3) . . . . ?
C04Y C05G C05U C113 -62(2) . . . . ?
C04J C05G C05U C113 116(2) . . . . ?
C04Y C05G C05U C08D 48.1(19) . . . . ?
C04J C05G C05U C08D -133.7(15) . . . . ?
C04Y C05G C05U C154 -121(2) . . . . ?
C04J C05G C05U C154 58(3) . . . . ?
C04Q C05M C05V C04W 3(2) . . . . ?
O01K C04W C05V C05M -178.4(12) . . . . ?
C05C C04W C05V C05M 1.1(19) . . . . ?
C061 O01Z C05Z C089 5.0(19) . . . . ?
C05T O01S C060 C06M -1.4(17) . . . . ?
Mo06 O01S C060 C06M 178.7(11) . . . . ?
C05Z O01Z C061 C07K -15.1(19) . . . . ?
C106 C03L C062 C156 164(3) . . . . ?
C05D C03L C062 C156 -18(3) . . . . ?
C106 C03L C062 C07M 8(3) . . . . ?
C05D C03L C062 C07M -173(2) . . . . ?
C106 C03L C062 C07Y -112.5(17) . . . . ?
C05D C03L C062 C07Y 66.0(19) . . . . ?
C106 C03L C062 C157 -75(2) . . . . ?
C05D C03L C062 C157 104(2) . . . . ?
C106 C03L C062 C158 39(2) . . . . ?
C05D C03L C062 C158 -143(2) . . . . ?
C106 C03L C062 C072 135.1(15) . . . . ?
C05D C03L C062 C072 -46.4(18) . . . . ?
C06L O41 C064 C06R 28.0(18) . . . . ?
C06K O025 C065 C06V 4(2) . . . . ?
C070 C063 C067 C06O -179.2(13) . . . . ?
C06W C046 C069 C06D 4.4(18) . . . . ?
C07U C053 C06A C06C 0.2(19) . . . . ?
C04Q C05L C06B F01X 64.8(15) . . . . ?
C042 C05L C06B F01X -170.7(12) . . . . ?
C05S C05L C06B F01X -52.0(17) . . . . ?
C04Q C05L C06B F017 -172.9(10) . . . . ?
C042 C05L C06B F017 -48.5(13) . . . . ?
C05S C05L C06B F017 70.3(14) . . . . ?
C04Q C05L C06B F00K -55.3(14) . . . . ?
C042 C05L C06B F00K 69.2(14) . . . . ?
C05S C05L C06B F00K -172.1(12) . . . . ?
C053 C06A C06C O43 -25.4(16) . . . . ?
C046 C069 C06D O45 19.6(18) . . . . ?
C069 C06D O45 C06W -33.4(17) . . . . ?
C06Y O01F C06H C079 9(2) . . . . ?
Mo05 O01F C06H C079 -174.2(15) . . . . ?
C077 C160 O48 C07N 32(2) . . . . ?
C065 O025 C06K C07D -14(2) . . . . ?
C064 O41 C06L C084 -24(2) . . . . ?
O01S C060 C06M C071 12(2) . . . . ?
C07E O01P C06N C07Q 2(2) . . . . ?
Mo07 O01P C06N C07Q -174.4(17) . . . . ?
C063 C067 C06O C076 62.1(18) . . . . ?
C06A C06C O43 C07U 39.6(17) . . . . ?
O41 C064 C06R C084 -22(2) . . . . ?
C06X O01Q C06S C074 -7(2) . . . . ?
Mo08 O01Q C06S C074 170.6(14) . . . . ?
O025 C065 C06V C07D 8(3) . . . . ?
C069 C046 C06W O45 -26.5(18) . . . . ?
C06D O45 C06W C046 36.2(16) . . . . ?
C06S O01Q C06X C07B -14.4(19) . . . . ?
Mo08 O01Q C06X C07B 168.4(13) . . . . ?
C06H O01F C06Y C07V 8(2) . . . . ?
Mo05 O01F C06Y C07V -168.0(13) . . . . ?
C067 C063 C070 C075 176.1(15) . . . . ?
C060 C06M C071 C05T -17(2) . . . . ?
O01S C05T C071 C06M 16(2) . . . . ?
O01Q C06S C074 C07B 25(3) . . . . ?
C067 C06O C076 C07A 179.4(15) . . . . ?
O48 C160 C077 C07C -9(2) . . . . ?
O01F C06H C079 C07V -24(3) . . . . ?
C06S C074 C07B C06X -34(3) . . . . ?
O01Q C06X C07B C074 30(3) . . . . ?
C160 C077 C07C C07N -16(3) . . . . ?
C065 C06V C07D C06K -17(3) . . . . ?
O025 C06K C07D C06V 20(3) . . . . ?
C06N O01P C07E C07T -7(2) . . . . ?
Mo07 O01P C07E C07T 170.1(14) . . . . ?
C07J C073 C07G C07L -179.4(16) . . . . ?
C07G C073 C07J C081 -177.0(13) . . . . ?
O01Z C061 C07K C089 20(3) . . . . ?
C160 O48 C07N C07C -39(2) . . . . ?
C077 C07C C07N O48 34(2) . . . . ?
O01P C06N C07Q C07T 2(3) . . . . ?
O01P C07E C07T C07Q 8(3) . . . . ?
C06N C07Q C07T C07E -6(4) . . . . ?
C06A C053 C07U O43 28(2) . . . . ?
C06C O43 C07U C053 -41(2) . . . . ?
C06H C079 C07V C06Y 29(3) . . . . ?
O01F C06Y C07V C079 -23(3) . . . . ?
C073 C07J C081 C08E -179.5(17) . . . . ?
O41 C06L C084 C06R 8(3) . . . . ?
C064 C06R C084 C06L 8(3) . . . . ?
C061 C07K C089 C05Z -20(4) . . . . ?
O01Z C05Z C089 C07K 11(4) . . . . ?
C07J C081 C08E C085 178.3(17) . . . . ?
C117 O40 C114 C116 -21(4) . . . . ?
C117 C115 C116 C114 -12(4) . . . . ?
O40 C114 C116 C115 21(4) . . . . ?
C114 O40 C117 C115 14(5) . . . . ?
C116 C115 C117 O40 0(4) . . . . ?
C132 C159 O47 C131 -38(3) . . . . ?
C159 O47 C131 C129 41(2) . . . . ?
C132 C129 C131 O47 -31(2) . . . . ?
O47 C159 C132 C129 15(3) . . . . ?
C131 C129 C132 C159 11(3) . . . . ?
C137 C134 C135 C139 171(3) . . . . ?
C135 C134 C137 C138 179(6) . . . . ?
C134 C137 C138 C140 -167(6) . . . . ?
C134 C135 C139 C136 -176(3) . . . . ?
C141 C143 C144 C142 173(5) . . . . ?
C145 C142 C144 C143 155(6) . . . . ?
C144 C142 C145 C146 -172(27) . . . . ?
C147 C146 C145 C142 132(28) . . . . ?
C151 C148 C149 C150 12(5) . . . . ?
C151 O46 C150 C149 45(4) . . . . ?
C148 C149 C150 O46 -34(4) . . . . ?
C150 O46 C151 C148 -38(5) . . . . ?
C149 C148 C151 O46 15(5) . . . . ?
